data_4079816
loop_
_publ_author_name
'Mechler, Melanie'
'Latendorf, Katja'
'Frey, Wolfgang'
'Peters, Ren\'e'

_publ_section_title
;
 Homo- and Heterobimetallic Pd--, Ag--, and Ni--Hybrid Salen--Bis-NHC
 Complexes
;
_journal_issue 1
_journal_name_full Organometallics
_journal_page_first 112
_journal_paper_doi 10.1021/om3008629
_journal_volume 32
_journal_year 2013
_chemical_absolute_configuration rd
_chemical_formula_sum 'C46.88 H53.75 Cl1.75 F12 N6 Ni O2 P2 Pd'
_chemical_formula_weight 1250.30
_chemical_name_systematic
; 
 ? 
;
_space_group_IT_number 18
_symmetry_cell_setting orthorhombic
_symmetry_space_group_name_Hall 'P 2 2ab'
_symmetry_space_group_name_H-M 'P 21 21 2'
_atom_sites_solution_hydrogens geom
_atom_sites_solution_primary direct
_atom_sites_solution_secondary difmap
_audit_creation_method SHELXL-97
_cell_angle_alpha 90.00
_cell_angle_beta 90.00
_cell_angle_gamma 90.00
_cell_formula_units_Z 8
_cell_length_a 61.674(4)
_cell_length_b 12.8551(10)
_cell_length_c 13.3812(9)
_cell_measurement_reflns_used 16077
_cell_measurement_temperature 100(2)
_cell_measurement_theta_max 65.43
_cell_measurement_theta_min 2.15
_cell_volume 10609.0(13)
_computing_cell_refinement 'Bruker APEXII Software Suite, 2008'
_computing_data_collection 'Bruker APEXII Software Suite, 2008'
_computing_data_reduction 'Bruker APEXII Software Suite, 2008'
_computing_molecular_graphics 'SHELXTL-plus, XP (Sheldrick, 1991)'
_computing_structure_refinement 'SHELXL-97 (Sheldrick, 1997)'
_computing_structure_solution 'SHELXS-97 (Sheldrick, 1990)'
_diffrn_ambient_temperature 100(2)
_diffrn_measured_fraction_theta_full 0.928
_diffrn_measured_fraction_theta_max 0.928
_diffrn_measurement_device_type 'Bruker Kappa APEXII Duo'
_diffrn_measurement_method 'Omega + Phi Scans'
_diffrn_radiation_monochromator graphite
_diffrn_radiation_source 'fine-focus sealed tube'
_diffrn_radiation_type CuK\a
_diffrn_radiation_wavelength 1.54178
_diffrn_reflns_av_R_equivalents 0.0497
_diffrn_reflns_av_sigmaI/netI 0.0620
_diffrn_reflns_limit_h_max 71
_diffrn_reflns_limit_h_min -71
_diffrn_reflns_limit_k_max 14
_diffrn_reflns_limit_k_min -14
_diffrn_reflns_limit_l_max 6
_diffrn_reflns_limit_l_min -15
_diffrn_reflns_number 53537
_diffrn_reflns_theta_full 65.43
_diffrn_reflns_theta_max 65.43
_diffrn_reflns_theta_min 2.15
_diffrn_standards_decay_% 0
_diffrn_standards_interval_count 0
_diffrn_standards_number 0
_exptl_absorpt_coefficient_mu 5.317
_exptl_absorpt_correction_T_max 0.7454
_exptl_absorpt_correction_T_min 0.4906
_exptl_absorpt_correction_type multi-scan
_exptl_absorpt_process_details 'Blessing, 1995'
_exptl_crystal_colour yellow
_exptl_crystal_density_diffrn 1.566
_exptl_crystal_density_method 'not measured'
_exptl_crystal_description plates
_exptl_crystal_F_000 5078
_exptl_crystal_size_max 0.20
_exptl_crystal_size_mid 0.10
_exptl_crystal_size_min 0.05
_refine_diff_density_max 1.643
_refine_diff_density_min -1.199
_refine_diff_density_rms 0.159
_refine_ls_abs_structure_details 'Flack H D (1983), Acta Cryst. A39, 876-881'
_refine_ls_abs_structure_Flack 0.000(16)
_refine_ls_extinction_method none
_refine_ls_goodness_of_fit_ref 1.059
_refine_ls_hydrogen_treatment constr
_refine_ls_matrix_type full
_refine_ls_number_parameters 1368
_refine_ls_number_reflns 16720
_refine_ls_number_restraints 332
_refine_ls_restrained_S_all 1.068
_refine_ls_R_factor_all 0.0961
_refine_ls_R_factor_gt 0.0932
_refine_ls_shift/su_max 0.002
_refine_ls_shift/su_mean 0.000
_refine_ls_structure_factor_coef Fsqd
_refine_ls_weighting_details 'calc w=1/[\s^2^(Fo^2^)+(0.0695P)^2^+180.1352P] where P=(Fo^2^+2Fc^2^)/3'
_refine_ls_weighting_scheme calc
_refine_ls_wR_factor_gt 0.2229
_refine_ls_wR_factor_ref 0.2253
_reflns_number_gt 16077
_reflns_number_total 16720
_reflns_threshold_expression >2sigma(I)
_cod_data_source_file om3008629_si_003.cif
_cod_data_source_block s1865lc2
_cod_database_code 4079816

loop_
_symmetry_equiv_pos_as_xyz
'x, y, z'
'-x, -y, z'
'-x+1/2, y+1/2, -z'
'x+1/2, -y+1/2, -z'

loop_
_atom_site_label
_atom_site_type_symbol
_atom_site_fract_x
_atom_site_fract_y
_atom_site_fract_z
_atom_site_U_iso_or_equiv
_atom_site_adp_type
_atom_site_occupancy
_atom_site_symmetry_multiplicity
_atom_site_calc_flag
_atom_site_refinement_flags
Pd1A Pd 0.076887(14) 0.55625(8) 0.44131(7) 0.0317(2) Uani 1 1 d .
Ni1A Ni 0.05433(3) 0.39934(18) 0.57787(16) 0.0309(5) Uani 1 1 d .
O1A O 0.06056(14) 0.4135(7) 0.4416(7) 0.038(2) Uani 1 1 d .
N1A N 0.04862(19) 0.2571(9) 0.5687(9) 0.041(3) Uani 1 1 d .
C1A C 0.0444(3) 0.2142(13) 0.6710(11) 0.048(4) Uani 1 1 d .
H1A H 0.0583 0.2131 0.7093 0.058 Uiso 1 1 calc R
O2A O 0.06543(14) 0.5358(8) 0.5902(6) 0.037(2) Uani 1 1 d .
N2A N 0.04159(18) 0.3955(8) 0.7030(9) 0.033(3) Uani 1 1 d .
C2A C 0.0343(3) 0.1083(11) 0.6748(12) 0.054(5) Uani 1 1 d .
H2A1 H 0.0448 0.0556 0.6507 0.065 Uiso 1 1 calc R
H2A2 H 0.0214 0.1062 0.6310 0.065 Uiso 1 1 calc R
N3A N 0.07496(17) 0.5236(10) 0.2292(8) 0.038(3) Uani 1 1 d .
C3A C 0.0279(4) 0.0847(17) 0.7809(16) 0.079(6) Uani 1 1 d U
H3A1 H 0.0409 0.0877 0.8244 0.094 Uiso 1 1 calc R
H3A2 H 0.0218 0.0134 0.7847 0.094 Uiso 1 1 calc R
C4A C 0.0110(3) 0.1629(16) 0.8178(15) 0.072(5) Uani 1 1 d U
H4A1 H 0.0054 0.1428 0.8845 0.086 Uiso 1 1 calc R
H4A2 H -0.0013 0.1674 0.7706 0.086 Uiso 1 1 calc R
N4A N 0.10800(16) 0.5551(10) 0.2702(8) 0.038(3) Uani 1 1 d .
N5A N 0.09686(16) 0.7362(8) 0.5327(7) 0.028(2) Uani 1 1 d .
C5A C 0.0234(4) 0.2679(14) 0.8230(12) 0.075(7) Uani 1 1 d .
H5A1 H 0.0141 0.3227 0.8523 0.090 Uiso 1 1 calc R
H5A2 H 0.0366 0.2607 0.8645 0.090 Uiso 1 1 calc R
N6A N 0.08311(17) 0.7807(9) 0.3910(8) 0.034(3) Uani 1 1 d .
C6A C 0.0294(2) 0.2949(12) 0.7170(11) 0.040(3) Uani 1 1 d .
H6A H 0.0158 0.2980 0.6764 0.049 Uiso 1 1 calc R
C7A C 0.04897(19) 0.2038(11) 0.4907(10) 0.035(3) Uani 1 1 d .
H7A H 0.0486 0.1304 0.4985 0.042 Uiso 1 1 calc R
C8A C 0.04991(19) 0.2426(9) 0.3911(8) 0.023(3) Uani 1 1 d U
C9A C 0.0537(2) 0.3500(11) 0.3704(10) 0.034(3) Uani 1 1 d .
C10A C 0.0494(2) 0.3795(12) 0.2740(12) 0.039(3) Uani 1 1 d .
C11A C 0.0438(2) 0.3098(12) 0.1995(11) 0.042(4) Uani 1 1 d .
H11A H 0.0414 0.3345 0.1335 0.050 Uiso 1 1 calc R
C12A C 0.0415(3) 0.2019(14) 0.2201(12) 0.052(4) Uani 1 1 d .
C13A C 0.0444(2) 0.1735(11) 0.3149(9) 0.032(3) Uani 1 1 d .
H13A H 0.0427 0.1021 0.3315 0.039 Uiso 1 1 calc R
C14A C 0.0346(3) 0.1256(16) 0.1357(15) 0.070(5) Uani 1 1 d U
C15A C 0.0368(4) 0.0175(17) 0.1680(17) 0.082(6) Uani 1 1 d U
H15A H 0.0377 -0.0279 0.1092 0.123 Uiso 1 1 calc R
H15B H 0.0241 -0.0020 0.2081 0.123 Uiso 1 1 calc R
H15C H 0.0500 0.0098 0.2082 0.123 Uiso 1 1 calc R
C16A C 0.0506(3) 0.1398(15) 0.0509(15) 0.070(5) Uani 1 1 d U
H16A H 0.0653 0.1272 0.0752 0.105 Uiso 1 1 calc R
H16B H 0.0495 0.2111 0.0252 0.105 Uiso 1 1 calc R
H16C H 0.0472 0.0905 -0.0028 0.105 Uiso 1 1 calc R
C17A C 0.0121(4) 0.1499(15) 0.1074(16) 0.089(8) Uani 1 1 d .
H17A H 0.0055 0.0885 0.0767 0.133 Uiso 1 1 calc R
H17B H 0.0121 0.2076 0.0595 0.133 Uiso 1 1 calc R
H17C H 0.0039 0.1697 0.1671 0.133 Uiso 1 1 calc R
C18A C 0.0518(2) 0.4936(11) 0.2425(9) 0.034(3) Uani 1 1 d .
H18A H 0.0440 0.5050 0.1789 0.041 Uiso 1 1 calc R
H18B H 0.0452 0.5388 0.2939 0.041 Uiso 1 1 calc R
C19A C 0.0880(2) 0.5473(12) 0.3030(10) 0.038(3) Uani 1 1 d .
C20A C 0.1083(2) 0.5301(11) 0.1694(10) 0.035(3) Uani 1 1 d U
C21A C 0.0869(2) 0.5073(14) 0.1426(11) 0.046(4) Uani 1 1 d .
C22A C 0.0816(2) 0.4794(14) 0.0464(13) 0.057(5) Uani 1 1 d .
H22A H 0.0673 0.4597 0.0291 0.068 Uiso 1 1 calc R
C23A C 0.0977(2) 0.4810(13) -0.0232(9) 0.045(4) Uani 1 1 d .
H23A H 0.0940 0.4703 -0.0913 0.054 Uiso 1 1 calc R
C24A C 0.1192(2) 0.4973(15) 0.0007(12) 0.054(5) Uani 1 1 d .
H24A H 0.1301 0.4890 -0.0489 0.065 Uiso 1 1 calc R
C25A C 0.1252(2) 0.5272(15) 0.1013(11) 0.054(5) Uani 1 1 d .
H25A H 0.1397 0.5436 0.1193 0.064 Uiso 1 1 calc R
C26A C 0.1274(2) 0.5709(14) 0.3311(11) 0.045(4) Uani 1 1 d .
H26A H 0.1337 0.6391 0.3158 0.068 Uiso 1 1 calc R
H26B H 0.1380 0.5163 0.3163 0.068 Uiso 1 1 calc R
H26C H 0.1235 0.5681 0.4020 0.068 Uiso 1 1 calc R
C27A C 0.0409(2) 0.4706(11) 0.7629(11) 0.037(3) Uani 1 1 d .
H27A H 0.0311 0.4652 0.8174 0.045 Uiso 1 1 calc R
C28A C 0.0539(2) 0.5664(10) 0.7559(10) 0.030(3) Uani 1 1 d .
C29A C 0.06735(18) 0.5865(9) 0.6797(9) 0.024(3) Uani 1 1 d U
C30A C 0.0842(2) 0.6593(9) 0.6912(9) 0.029(3) Uani 1 1 d .
C31A C 0.0845(2) 0.7148(9) 0.7768(10) 0.031(3) Uani 1 1 d .
H31A H 0.0963 0.7605 0.7877 0.038 Uiso 1 1 calc R
C32A C 0.0685(2) 0.7097(11) 0.8501(10) 0.034(3) Uani 1 1 d U
C33A C 0.0542(2) 0.6296(11) 0.8408(10) 0.038(3) Uani 1 1 d .
H33A H 0.0442 0.6164 0.8933 0.045 Uiso 1 1 calc R
C34A C 0.0690(3) 0.7814(13) 0.9431(14) 0.058(4) Uani 1 1 d U
C35A C 0.0522(3) 0.7529(15) 1.0203(12) 0.070(6) Uani 1 1 d .
H35A H 0.0541 0.7966 1.0797 0.104 Uiso 1 1 calc R
H35B H 0.0539 0.6796 1.0389 0.104 Uiso 1 1 calc R
H35C H 0.0377 0.7639 0.9925 0.104 Uiso 1 1 calc R
C36A C 0.0695(4) 0.8878(17) 0.9090(17) 0.083(6) Uani 1 1 d U
H36A H 0.0552 0.9064 0.8817 0.124 Uiso 1 1 calc R
H36B H 0.0805 0.8955 0.8569 0.124 Uiso 1 1 calc R
H36C H 0.0729 0.9337 0.9652 0.124 Uiso 1 1 calc R
C37A C 0.0912(3) 0.7619(17) 1.0006(15) 0.072(5) Uani 1 1 d U
H37A H 0.1033 0.7629 0.9527 0.108 Uiso 1 1 calc R
H37B H 0.0907 0.6941 1.0340 0.108 Uiso 1 1 calc R
H37C H 0.0934 0.8167 1.0505 0.108 Uiso 1 1 calc R
C38A C 0.10266(18) 0.6714(11) 0.6179(9) 0.027(3) Uani 1 1 d .
H38A H 0.1152 0.7028 0.6527 0.033 Uiso 1 1 calc R
H38B H 0.1071 0.6018 0.5936 0.033 Uiso 1 1 calc R
C39A C 0.0872(2) 0.6999(10) 0.4508(10) 0.033(3) Uani 1 1 d U
C40A C 0.0900(2) 0.8719(11) 0.4393(9) 0.036(3) Uani 1 1 d .
C41A C 0.09885(19) 0.8468(10) 0.5290(8) 0.026(3) Uani 1 1 d .
C42A C 0.0888(2) 0.9755(12) 0.4112(10) 0.040(3) Uani 1 1 d .
H42A H 0.0824 0.9955 0.3495 0.048 Uiso 1 1 calc R
C43A C 0.0973(2) 1.0489(15) 0.4764(12) 0.054(4) Uani 1 1 d .
H43A H 0.0974 1.1202 0.4579 0.064 Uiso 1 1 calc R
C44A C 0.1055(2) 1.0196(11) 0.5676(10) 0.040(3) Uani 1 1 d .
H44A H 0.1107 1.0716 0.6122 0.047 Uiso 1 1 calc R
C45A C 0.1064(2) 0.9170(10) 0.5957(9) 0.032(3) Uani 1 1 d .
H45A H 0.1121 0.8964 0.6586 0.039 Uiso 1 1 calc R
C46A C 0.0717(2) 0.7831(15) 0.2942(11) 0.053(4) Uani 1 1 d .
H46A H 0.0824 0.7825 0.2398 0.080 Uiso 1 1 calc R
H46B H 0.0629 0.8465 0.2899 0.080 Uiso 1 1 calc R
H46C H 0.0623 0.7220 0.2885 0.080 Uiso 1 1 calc R
Pd1B Pd 0.180639(14) 0.16794(7) 0.95376(7) 0.0254(2) Uani 1 1 d .
Ni1B Ni 0.20871(3) -0.02859(14) 0.94807(16) 0.0256(4) Uani 1 1 d .
O1B O 0.20367(12) 0.0873(6) 0.8628(6) 0.0204(17) Uani 1 1 d U
N1B N 0.23058(16) -0.0849(8) 0.8707(7) 0.027(2) Uani 1 1 d .
C1B C 0.2395(2) -0.1821(9) 0.9170(11) 0.033(3) Uani 1 1 d .
H1B H 0.2496 -0.1625 0.9722 0.039 Uiso 1 1 calc R
O2B O 0.19226(13) 0.0439(6) 1.0421(6) 0.0266(17) Uani 1 1 d .
N2B N 0.20929(16) -0.1523(8) 1.0181(8) 0.031(2) Uani 1 1 d .
C2B C 0.2514(2) -0.2530(10) 0.8437(10) 0.033(3) Uani 1 1 d .
H2B1 H 0.2644 -0.2170 0.8171 0.040 Uiso 1 1 calc R
H2B2 H 0.2418 -0.2706 0.7869 0.040 Uiso 1 1 calc R
N3B N 0.17554(17) 0.2888(9) 0.7741(8) 0.031(2) Uani 1 1 d .
C3B C 0.2582(3) -0.3522(10) 0.8986(11) 0.044(4) Uani 1 1 d .
H3B1 H 0.2653 -0.4002 0.8509 0.053 Uiso 1 1 calc R
H3B2 H 0.2689 -0.3344 0.9511 0.053 Uiso 1 1 calc R
N4B N 0.17670(17) 0.3940(7) 0.8970(8) 0.028(2) Uani 1 1 d U
C4B C 0.2390(2) -0.4058(10) 0.9458(11) 0.038(3) Uani 1 1 d .
H4B1 H 0.2442 -0.4670 0.9839 0.045 Uiso 1 1 calc R
H4B2 H 0.2293 -0.4313 0.8924 0.045 Uiso 1 1 calc R
N5B N 0.16248(16) 0.2293(7) 1.1421(8) 0.025(2) Uani 1 1 d .
C5B C 0.22615(19) -0.3343(9) 1.0162(9) 0.027(3) Uani 1 1 d .
H5B1 H 0.2128 -0.3700 1.0389 0.032 Uiso 1 1 calc R
H5B2 H 0.2350 -0.3172 1.0757 0.032 Uiso 1 1 calc R
C6B C 0.2202(2) -0.2348(10) 0.9603(10) 0.034(3) Uani 1 1 d .
H6B H 0.2105 -0.2545 0.9038 0.041 Uiso 1 1 calc R
N6B N 0.13657(18) 0.2241(9) 1.0303(8) 0.038(3) Uani 1 1 d .
C7B C 0.2391(2) -0.0402(9) 0.7935(9) 0.025(3) Uani 1 1 d .
H7B H 0.2526 -0.0666 0.7711 0.031 Uiso 1 1 calc R
C8B C 0.2301(2) 0.0446(10) 0.7388(9) 0.027(3) Uani 1 1 d .
C9B C 0.2105(2) 0.0951(10) 0.7688(10) 0.032(3) Uani 1 1 d .
C10B C 0.19983(19) 0.1559(9) 0.6977(8) 0.023(2) Uani 1 1 d .
C11B C 0.2097(2) 0.1751(9) 0.6063(9) 0.029(3) Uani 1 1 d .
H11B H 0.2021 0.2147 0.5579 0.035 Uiso 1 1 calc R
C12B C 0.2301(2) 0.1394(9) 0.5825(9) 0.027(3) Uani 1 1 d .
C13B C 0.23984(18) 0.0729(9) 0.6473(9) 0.026(3) Uani 1 1 d .
H13B H 0.2536 0.0446 0.6306 0.032 Uiso 1 1 calc R
C14B C 0.2411(2) 0.1693(11) 0.4812(8) 0.032(3) Uani 1 1 d .
C15B C 0.2454(3) 0.2944(13) 0.4823(15) 0.064(5) Uani 1 1 d .
H15D H 0.2556 0.3115 0.5361 0.096 Uiso 1 1 calc R
H15E H 0.2317 0.3310 0.4935 0.096 Uiso 1 1 calc R
H15F H 0.2516 0.3159 0.4180 0.096 Uiso 1 1 calc R
C16B C 0.2254(3) 0.1536(18) 0.3985(12) 0.070(6) Uani 1 1 d .
H16D H 0.2328 0.1203 0.3421 0.106 Uiso 1 1 calc R
H16E H 0.2196 0.2211 0.3773 0.106 Uiso 1 1 calc R
H16F H 0.2135 0.1092 0.4215 0.106 Uiso 1 1 calc R
C17B C 0.2622(3) 0.1161(12) 0.4668(12) 0.051(4) Uani 1 1 d .
H17D H 0.2597 0.0419 0.4545 0.076 Uiso 1 1 calc R
H17E H 0.2711 0.1246 0.5269 0.076 Uiso 1 1 calc R
H17F H 0.2697 0.1468 0.4094 0.076 Uiso 1 1 calc R
C18B C 0.1770(2) 0.1889(10) 0.7172(9) 0.030(3) Uani 1 1 d U
H18C H 0.1696 0.1336 0.7554 0.036 Uiso 1 1 calc R
H18D H 0.1694 0.1970 0.6525 0.036 Uiso 1 1 calc R
C19B C 0.17586(19) 0.2947(8) 0.8701(8) 0.019(2) Uani 1 1 d U
C20B C 0.1770(2) 0.3864(10) 0.7297(10) 0.030(3) Uani 1 1 d U
C21B C 0.1772(2) 0.4536(11) 0.8105(11) 0.038(3) Uani 1 1 d .
C22B C 0.1784(3) 0.5611(10) 0.7965(11) 0.042(3) Uani 1 1 d .
H22B H 0.1785 0.6073 0.8519 0.051 Uiso 1 1 calc R
C23B C 0.1795(3) 0.5975(11) 0.7016(12) 0.050(4) Uani 1 1 d .
H23B H 0.1804 0.6704 0.6910 0.060 Uiso 1 1 calc R
C24B C 0.1795(3) 0.5293(12) 0.6165(12) 0.048(4) Uani 1 1 d .
H24B H 0.1806 0.5566 0.5507 0.057 Uiso 1 1 calc R
C25B C 0.1778(3) 0.4230(9) 0.6322(11) 0.040(3) Uani 1 1 d .
H25B H 0.1771 0.3762 0.5774 0.048 Uiso 1 1 calc R
C26B C 0.1791(2) 0.4392(9) 0.9951(10) 0.034(3) Uani 1 1 d .
H26D H 0.1683 0.4085 1.0404 0.051 Uiso 1 1 calc R
H26E H 0.1767 0.5145 0.9911 0.051 Uiso 1 1 calc R
H26F H 0.1937 0.4253 1.0203 0.051 Uiso 1 1 calc R
C27B C 0.2004(2) -0.1687(9) 1.1026(9) 0.027(3) Uani 1 1 d .
H27B H 0.1997 -0.2388 1.1247 0.033 Uiso 1 1 calc R
C28B C 0.19113(18) -0.0903(9) 1.1683(9) 0.022(2) Uani 1 1 d U
C29B C 0.18894(18) 0.0142(9) 1.1376(8) 0.021(2) Uani 1 1 d .
C30B C 0.1832(2) 0.0835(8) 1.2139(10) 0.028(3) Uani 1 1 d .
C31B C 0.1783(2) 0.0510(10) 1.3095(9) 0.031(3) Uani 1 1 d .
H31B H 0.1743 0.1012 1.3583 0.037 Uiso 1 1 calc R
C32B C 0.17893(19) -0.0539(9) 1.3361(9) 0.025(2) Uani 1 1 d .
C33B C 0.1855(2) -0.1241(10) 1.2656(10) 0.032(3) Uani 1 1 d .
H33B H 0.1863 -0.1959 1.2819 0.038 Uiso 1 1 calc R
C34B C 0.1723(2) -0.0900(9) 1.4407(10) 0.032(3) Uani 1 1 d .
C35B C 0.1544(2) -0.1721(10) 1.4361(10) 0.037(3) Uani 1 1 d .
H35D H 0.1496 -0.1891 1.5040 0.056 Uiso 1 1 calc R
H35E H 0.1599 -0.2350 1.4036 0.056 Uiso 1 1 calc R
H35F H 0.1421 -0.1449 1.3977 0.056 Uiso 1 1 calc R
C36B C 0.1927(3) -0.1407(14) 1.4911(15) 0.061(5) Uani 1 1 d .
H36D H 0.1936 -0.1184 1.5610 0.092 Uiso 1 1 calc R
H36E H 0.2058 -0.1188 1.4555 0.092 Uiso 1 1 calc R
H36F H 0.1914 -0.2167 1.4883 0.092 Uiso 1 1 calc R
C37B C 0.1640(2) -0.0002(11) 1.5080(11) 0.043(4) Uani 1 1 d .
H37D H 0.1747 0.0559 1.5091 0.065 Uiso 1 1 calc R
H37E H 0.1617 -0.0262 1.5760 0.065 Uiso 1 1 calc R
H37F H 0.1503 0.0264 1.4813 0.065 Uiso 1 1 calc R
C38B C 0.18286(19) 0.2022(9) 1.1917(8) 0.020(2) Uani 1 1 d U
H38C H 0.1842 0.2417 1.2549 0.024 Uiso 1 1 calc R
H38D H 0.1953 0.2208 1.1481 0.024 Uiso 1 1 calc R
C39B C 0.15791(19) 0.2144(8) 1.0444(9) 0.024(2) Uani 1 1 d .
C40B C 0.1270(2) 0.2445(14) 1.1237(11) 0.048(4) Uani 1 1 d .
C41B C 0.1431(2) 0.2480(11) 1.1953(11) 0.038(3) Uani 1 1 d .
C42B C 0.1387(3) 0.2647(11) 1.2955(12) 0.044(4) Uani 1 1 d .
H42B H 0.1500 0.2659 1.3439 0.053 Uiso 1 1 calc R
C43B C 0.1178(3) 0.2792(13) 1.3217(14) 0.061(5) Uani 1 1 d .
H43B H 0.1142 0.2927 1.3895 0.074 Uiso 1 1 calc R
C44B C 0.1018(4) 0.2747(18) 1.2512(17) 0.079(6) Uani 1 1 d U
H44B H 0.0873 0.2853 1.2726 0.094 Uiso 1 1 calc R
C45B C 0.1054(3) 0.2550(17) 1.1471(14) 0.068(6) Uani 1 1 d .
H45B H 0.0941 0.2497 1.0992 0.081 Uiso 1 1 calc R
C46B C 0.1256(2) 0.2104(13) 0.9351(12) 0.050(4) Uani 1 1 d .
H46D H 0.1363 0.2085 0.8812 0.074 Uiso 1 1 calc R
H46E H 0.1156 0.2686 0.9241 0.074 Uiso 1 1 calc R
H46F H 0.1174 0.1450 0.9360 0.074 Uiso 1 1 calc R
P1A P 0.11362(6) 0.3316(3) 0.6600(3) 0.0466(9) Uani 1 1 d .
F1A F 0.09803(15) 0.2898(9) 0.5728(8) 0.068(3) Uani 1 1 d U
F2A F 0.12916(16) 0.3702(8) 0.7501(8) 0.067(3) Uani 1 1 d U
F3A F 0.09389(18) 0.3933(11) 0.7097(9) 0.088(4) Uani 1 1 d U
F4A F 0.1194(2) 0.4293(9) 0.5959(10) 0.097(4) Uani 1 1 d U
F5A F 0.1075(2) 0.2305(9) 0.7245(8) 0.081(3) Uani 1 1 d U
F6A F 0.13301(15) 0.2704(8) 0.6103(9) 0.067(3) Uani 1 1 d U
P1B P 0.19447(6) 0.5239(3) 1.2699(3) 0.0352(8) Uani 1 1 d .
F1B F 0.18114(15) 0.5816(7) 1.1810(7) 0.054(2) Uani 1 1 d U
F2B F 0.20768(15) 0.4658(7) 1.3540(7) 0.057(2) Uani 1 1 d U
F3B F 0.18129(15) 0.5846(7) 1.3516(6) 0.050(2) Uani 1 1 d U
F4B F 0.20808(14) 0.4620(8) 1.1870(7) 0.059(3) Uani 1 1 d U
F5B F 0.21211(13) 0.6135(7) 1.2664(7) 0.048(2) Uani 1 1 d U
F6B F 0.17679(14) 0.4336(7) 1.2662(8) 0.062(3) Uani 1 1 d U
P1C P 0.0000 0.5000 0.0236(4) 0.0360(12) Uani 1 2 d S
F1C F 0.02448(12) 0.4611(7) 0.0218(6) 0.045(2) Uani 1 1 d U
F2C F 0.0000 0.5000 -0.0967(9) 0.058(4) Uani 1 2 d SU
F3C F 0.0000 0.5000 0.1385(9) 0.080(5) Uani 1 2 d SU
F4C F 0.00807(17) 0.6168(8) 0.0230(10) 0.083(3) Uani 1 1 d U
P1D P 0.15406(7) 0.8728(3) 0.8252(3) 0.0480(10) Uani 1 1 d .
F1D F 0.16005(16) 0.9473(9) 0.9161(7) 0.068(3) Uani 1 1 d U
F2D F 0.14829(15) 0.8015(8) 0.7325(7) 0.063(3) Uani 1 1 d U
F3D F 0.1787(2) 0.8646(14) 0.7988(11) 0.119(5) Uani 1 1 d U
F4D F 0.12968(16) 0.8834(9) 0.8532(8) 0.072(3) Uani 1 1 d U
F5D F 0.1512(2) 0.9716(9) 0.7555(9) 0.092(4) Uani 1 1 d U
F6D F 0.1571(3) 0.7805(11) 0.8951(11) 0.116(5) Uani 1 1 d U
C1S C 0.2651(4) -0.114(2) 1.258(2) 0.100(8) Uani 1 1 d U
H1S1 H 0.2697 -0.1608 1.3128 0.120 Uiso 1 1 calc R
H1S2 H 0.2728 -0.0467 1.2674 0.120 Uiso 1 1 calc R
Cl1S Cl 0.27303(9) -0.1682(4) 1.1433(4) 0.0767(13) Uani 1 1 d .
Cl2S Cl 0.23819(10) -0.0922(6) 1.2693(5) 0.101(2) Uani 1 1 d .
C2S C -0.0059(18) 0.435(4) 0.4658(9) 0.12(4) Uani 0.25 1 d PDU
H2S1 H 0.0024 0.3666 0.4667 0.146 Uiso 0.25 1 d P
H2S2 H -0.0215 0.4148 0.4667 0.146 Uiso 0.25 1 d P
Cl3S Cl 0.0000 0.5000 0.3586(8) 0.078(5) Uani 0.50 2 d SPD
Cl4S Cl 0.0000 0.5000 0.5727(8) 0.082(5) Uani 0.50 2 d SPD
C3S C 0.1344(4) 0.907(2) 0.112(2) 0.039(7) Uani 0.50 1 d PU
H3S1 H 0.1491 0.9384 0.1140 0.047 Uiso 0.50 1 calc PR
H3S2 H 0.1299 0.9025 0.0414 0.047 Uiso 0.50 1 calc PR
Cl5S Cl 0.13569(18) 0.7831(7) 0.1617(8) 0.077(3) Uani 0.50 1 d PU
Cl6S Cl 0.11739(18) 0.9853(8) 0.1722(9) 0.083(3) Uani 0.50 1 d PU
P1E P 0.02029(14) 0.8724(7) 0.4667(8) 0.057(2) Uani 0.50 1 d P
F1E F 0.0345(3) 0.7847(15) 0.4900(18) 0.070(6) Uani 0.50 1 d PU
F2E F 0.0013(3) 0.7987(16) 0.4778(15) 0.066(5) Uani 0.50 1 d PU
F3E F 0.0386(3) 0.9430(15) 0.4503(17) 0.070(5) Uani 0.50 1 d PU
F4E F 0.0223(5) 0.887(2) 0.578(2) 0.111(9) Uani 0.50 1 d PU
F5E F 0.0173(6) 0.847(3) 0.353(3) 0.138(12) Uani 0.50 1 d PU
F6E F 0.0030(10) 0.953(4) 0.456(4) 0.21(2) Uani 0.50 1 d PU

loop_
_atom_site_aniso_label
_atom_site_aniso_U_11
_atom_site_aniso_U_22
_atom_site_aniso_U_33
_atom_site_aniso_U_23
_atom_site_aniso_U_13
_atom_site_aniso_U_12
Pd1A 0.0226(4) 0.0485(6) 0.0238(5) -0.0110(4) 0.0040(4) -0.0029(4)
Ni1A 0.0295(11) 0.0390(13) 0.0241(12) -0.0121(9) 0.0049(9) -0.0015(9)
O1A 0.036(5) 0.053(6) 0.024(5) -0.024(4) -0.002(4) -0.012(4)
N1A 0.044(7) 0.051(7) 0.028(7) -0.017(6) -0.015(5) 0.017(6)
C1A 0.062(10) 0.050(9) 0.032(8) -0.010(7) -0.008(7) -0.003(8)
O2A 0.033(5) 0.055(6) 0.022(5) 0.002(4) 0.014(4) -0.006(4)
N2A 0.035(6) 0.026(6) 0.039(7) 0.002(5) 0.001(5) -0.002(5)
C2A 0.097(14) 0.022(7) 0.044(9) -0.004(6) -0.019(9) -0.005(8)
N3A 0.021(5) 0.071(8) 0.023(6) -0.004(5) 0.009(5) 0.001(6)
C3A 0.091(8) 0.072(8) 0.074(8) 0.005(6) -0.005(6) -0.011(6)
C4A 0.088(8) 0.067(7) 0.061(7) 0.005(6) 0.010(6) -0.011(6)
N4A 0.022(5) 0.063(8) 0.029(6) -0.016(6) 0.004(4) 0.002(5)
N5A 0.030(5) 0.043(6) 0.011(5) -0.005(4) 0.005(4) 0.000(5)
C5A 0.15(2) 0.053(11) 0.025(9) -0.011(8) 0.002(11) -0.018(12)
N6A 0.024(6) 0.043(7) 0.034(6) -0.001(5) 0.003(5) -0.001(5)
C6A 0.045(8) 0.045(8) 0.031(8) 0.001(6) 0.005(6) -0.013(7)
C7A 0.022(6) 0.039(8) 0.043(8) -0.023(6) -0.012(6) 0.010(6)
C8A 0.030(5) 0.028(5) 0.011(5) -0.004(4) 0.008(4) 0.005(4)
C9A 0.022(6) 0.041(8) 0.039(8) -0.013(6) -0.013(5) 0.019(6)
C10A 0.014(6) 0.046(8) 0.056(10) -0.008(7) 0.008(6) -0.004(6)
C11A 0.042(8) 0.054(10) 0.030(8) -0.023(7) -0.005(6) 0.015(7)
C12A 0.042(9) 0.067(12) 0.049(10) -0.016(8) -0.021(7) 0.025(8)
C13A 0.044(8) 0.034(7) 0.018(6) -0.006(5) -0.012(5) 0.013(6)
C14A 0.077(8) 0.067(7) 0.065(7) -0.005(6) -0.011(6) 0.013(6)
C15A 0.092(8) 0.074(8) 0.080(8) -0.007(6) -0.013(6) 0.002(6)
C16A 0.080(7) 0.068(7) 0.061(7) -0.020(6) -0.006(6) 0.016(6)
C17A 0.14(2) 0.048(12) 0.074(14) -0.030(10) -0.050(14) -0.004(12)
C18A 0.032(7) 0.057(9) 0.013(6) 0.005(6) -0.006(5) -0.002(6)
C19A 0.029(7) 0.046(8) 0.038(8) -0.008(7) -0.017(6) 0.001(6)
C20A 0.038(5) 0.041(5) 0.025(5) -0.004(4) 0.004(4) -0.003(4)
C21A 0.032(7) 0.075(11) 0.032(8) -0.023(7) -0.005(6) 0.004(7)
C22A 0.021(7) 0.095(13) 0.053(10) -0.026(10) 0.003(7) 0.004(7)
C23A 0.052(9) 0.075(11) 0.009(6) -0.006(6) 0.002(6) 0.004(8)
C24A 0.034(8) 0.085(13) 0.044(9) -0.014(9) 0.014(7) -0.012(8)
C25A 0.018(7) 0.106(15) 0.037(8) -0.016(9) 0.006(6) -0.016(8)
C26A 0.019(6) 0.069(11) 0.047(9) -0.005(8) 0.006(6) 0.000(7)
C27A 0.028(7) 0.038(8) 0.046(8) -0.020(7) 0.005(6) -0.007(6)
C28A 0.027(6) 0.031(7) 0.033(7) -0.006(6) 0.005(5) -0.006(5)
C29A 0.018(4) 0.026(5) 0.028(5) -0.001(4) 0.003(4) 0.009(4)
C30A 0.044(7) 0.017(6) 0.027(7) 0.003(5) 0.004(5) 0.005(5)
C31A 0.042(8) 0.017(6) 0.035(8) -0.002(5) -0.002(6) -0.002(5)
C32A 0.036(5) 0.038(5) 0.027(5) -0.005(4) 0.006(4) 0.007(4)
C33A 0.034(7) 0.049(8) 0.030(7) 0.000(6) 0.002(6) -0.013(6)
C34A 0.065(6) 0.052(6) 0.057(6) 0.003(5) 0.008(5) -0.007(5)
C35A 0.098(15) 0.069(12) 0.041(10) -0.035(9) 0.028(10) -0.029(11)
C36A 0.095(9) 0.077(8) 0.077(8) -0.003(6) 0.010(6) 0.000(6)
C37A 0.078(8) 0.072(8) 0.066(8) -0.003(6) 0.002(6) -0.013(6)
C38A 0.021(6) 0.038(7) 0.023(6) -0.011(6) -0.010(5) -0.001(5)
C39A 0.028(5) 0.050(6) 0.020(5) 0.000(5) 0.010(5) 0.004(4)
C40A 0.037(7) 0.058(9) 0.012(6) 0.001(6) -0.002(6) 0.003(6)
C41A 0.032(6) 0.032(7) 0.013(6) 0.006(5) 0.005(5) 0.014(5)
C42A 0.047(8) 0.058(10) 0.016(7) 0.004(6) -0.003(6) 0.013(7)
C43A 0.035(8) 0.067(11) 0.059(11) 0.009(9) 0.007(7) 0.013(8)
C44A 0.049(8) 0.042(8) 0.028(8) -0.006(6) -0.013(6) 0.003(6)
C45A 0.048(8) 0.031(7) 0.017(6) -0.009(5) 0.007(6) -0.010(6)
C46A 0.035(8) 0.084(12) 0.040(9) -0.003(8) -0.015(7) 0.002(8)
Pd1B 0.0289(4) 0.0223(4) 0.0250(5) -0.0012(4) 0.0088(4) 0.0012(4)
Ni1B 0.0297(10) 0.0199(10) 0.0271(11) -0.0012(9) 0.0102(9) 0.0019(8)
O1B 0.024(3) 0.015(3) 0.022(4) 0.002(3) 0.016(3) 0.005(3)
N1B 0.029(5) 0.031(6) 0.020(5) 0.008(4) 0.000(4) 0.007(4)
C1B 0.027(6) 0.021(6) 0.050(8) -0.003(6) 0.002(6) 0.004(5)
O2B 0.033(4) 0.018(4) 0.028(5) -0.003(4) 0.004(4) 0.003(3)
N2B 0.027(5) 0.017(5) 0.048(7) -0.008(5) 0.009(5) -0.003(4)
C2B 0.037(7) 0.026(7) 0.038(8) -0.001(6) -0.006(6) 0.004(6)
N3B 0.031(6) 0.041(6) 0.021(6) -0.001(5) 0.001(4) -0.011(5)
C3B 0.056(9) 0.028(8) 0.048(9) 0.016(6) 0.006(7) 0.024(7)
N4B 0.038(5) 0.008(4) 0.039(5) -0.008(4) 0.005(4) -0.001(4)
C4B 0.057(8) 0.026(6) 0.030(7) 0.000(6) -0.006(7) 0.017(6)
N5B 0.026(5) 0.020(5) 0.031(6) 0.009(4) 0.008(4) -0.003(4)
C5B 0.026(6) 0.017(5) 0.037(7) -0.005(5) 0.011(5) 0.003(5)
C6B 0.039(7) 0.031(7) 0.032(8) -0.002(6) -0.001(6) 0.015(5)
N6B 0.037(6) 0.048(7) 0.027(6) 0.015(5) 0.006(5) 0.007(5)
C7B 0.032(6) 0.022(6) 0.023(6) 0.004(5) 0.011(5) 0.006(5)
C8B 0.029(6) 0.024(6) 0.030(7) 0.005(5) 0.004(5) 0.007(5)
C9B 0.029(7) 0.030(7) 0.036(8) -0.004(6) -0.008(6) -0.004(5)
C10B 0.031(6) 0.023(6) 0.013(6) -0.001(5) 0.000(5) 0.001(5)
C11B 0.042(7) 0.013(6) 0.033(7) -0.002(5) 0.006(6) -0.013(5)
C12B 0.031(7) 0.032(7) 0.019(6) -0.003(5) 0.001(5) -0.002(5)
C13B 0.015(5) 0.024(6) 0.040(7) 0.001(5) 0.014(5) 0.004(5)
C14B 0.047(8) 0.037(7) 0.011(6) -0.005(5) 0.006(5) 0.007(7)
C15B 0.079(13) 0.039(9) 0.074(13) -0.001(8) 0.021(10) -0.025(9)
C16B 0.062(11) 0.120(18) 0.030(9) 0.020(10) 0.012(8) -0.007(12)
C17B 0.059(10) 0.043(8) 0.049(10) 0.020(7) 0.021(8) 0.017(7)
C18B 0.033(5) 0.031(5) 0.027(5) -0.011(4) 0.000(4) 0.003(4)
C19B 0.028(5) 0.016(4) 0.014(5) 0.009(4) 0.012(4) 0.005(4)
C20B 0.031(5) 0.029(5) 0.032(5) 0.012(4) 0.008(4) 0.004(4)
C21B 0.032(7) 0.037(8) 0.046(8) 0.012(6) 0.013(6) 0.007(6)
C22B 0.058(9) 0.022(7) 0.047(8) 0.000(6) 0.022(7) -0.001(7)
C23B 0.061(10) 0.024(7) 0.065(11) 0.016(7) 0.011(9) 0.007(7)
C24B 0.050(9) 0.042(9) 0.051(9) 0.015(7) 0.001(8) 0.004(8)
C25B 0.066(10) 0.013(6) 0.042(8) -0.005(5) 0.000(7) -0.001(6)
C26B 0.047(8) 0.009(5) 0.045(8) -0.013(5) 0.005(6) -0.003(6)
C27B 0.037(7) 0.013(5) 0.032(7) 0.009(5) 0.003(6) -0.003(5)
C28B 0.023(4) 0.015(4) 0.028(5) -0.004(4) 0.002(4) 0.001(4)
C29B 0.025(6) 0.031(6) 0.008(6) 0.008(5) -0.001(4) 0.000(5)
C30B 0.027(6) 0.007(5) 0.049(8) 0.001(5) 0.004(6) -0.002(5)
C31B 0.034(7) 0.036(7) 0.022(6) -0.012(5) 0.017(5) -0.010(6)
C32B 0.028(6) 0.017(5) 0.030(6) -0.004(5) 0.001(5) -0.006(5)
C33B 0.034(7) 0.029(7) 0.033(7) -0.001(5) 0.002(6) 0.004(5)
C34B 0.041(7) 0.029(6) 0.026(7) 0.013(6) 0.015(6) 0.009(5)
C35B 0.050(8) 0.035(7) 0.027(7) 0.012(6) 0.016(6) 0.006(6)
C36B 0.047(10) 0.062(12) 0.075(13) 0.013(9) -0.005(8) 0.005(8)
C37B 0.051(9) 0.042(8) 0.037(8) -0.022(7) 0.015(7) 0.003(7)
C38B 0.023(4) 0.025(4) 0.013(4) -0.009(3) 0.002(3) -0.004(3)
C39B 0.038(7) 0.021(5) 0.012(6) -0.001(5) -0.001(5) 0.007(5)
C40B 0.033(8) 0.074(11) 0.037(9) 0.019(8) 0.012(6) 0.023(8)
C41B 0.037(8) 0.031(7) 0.047(9) 0.011(6) 0.020(6) 0.006(6)
C42B 0.056(10) 0.036(8) 0.041(9) -0.008(7) 0.017(7) 0.015(7)
C43B 0.074(12) 0.046(10) 0.064(12) 0.021(8) 0.043(10) 0.026(9)
C44B 0.074(8) 0.082(8) 0.080(8) 0.002(6) 0.006(6) 0.013(6)
C45B 0.043(10) 0.103(16) 0.057(12) 0.013(11) 0.002(8) 0.028(10)
C46B 0.032(7) 0.070(10) 0.046(9) 0.013(8) 0.000(7) 0.006(7)
P1A 0.037(2) 0.046(2) 0.057(2) 0.008(2) -0.0071(17) -0.0005(18)
F1A 0.043(5) 0.099(7) 0.063(6) -0.011(5) -0.001(5) 0.010(5)
F2A 0.056(5) 0.063(6) 0.081(7) -0.015(5) -0.017(5) -0.008(5)
F3A 0.064(6) 0.116(9) 0.084(7) -0.018(7) -0.006(6) 0.023(6)
F4A 0.134(9) 0.063(7) 0.094(8) 0.016(6) 0.026(7) 0.026(7)
F5A 0.110(8) 0.077(7) 0.056(6) -0.006(5) -0.016(6) -0.031(6)
F6A 0.042(5) 0.061(6) 0.098(7) -0.015(5) -0.007(5) 0.013(4)
P1B 0.0299(18) 0.0353(19) 0.040(2) -0.0036(15) -0.0013(15) 0.0012(15)
F1B 0.044(5) 0.064(6) 0.055(5) -0.011(4) -0.009(4) 0.010(4)
F2B 0.053(5) 0.055(5) 0.062(5) 0.016(4) -0.004(4) 0.000(4)
F3B 0.056(5) 0.050(5) 0.044(5) -0.011(4) 0.008(4) 0.010(4)
F4B 0.047(5) 0.076(6) 0.056(5) -0.016(5) -0.005(4) 0.025(5)
F5B 0.039(4) 0.050(5) 0.056(5) 0.013(4) -0.004(4) -0.009(4)
F6B 0.034(4) 0.043(5) 0.109(7) -0.011(5) 0.003(5) -0.006(4)
P1C 0.028(2) 0.052(3) 0.028(3) 0.000 0.000 -0.003(2)
F1C 0.029(4) 0.064(5) 0.041(4) 0.004(4) -0.001(3) 0.001(4)
F2C 0.049(7) 0.092(9) 0.035(6) 0.000 0.000 0.016(6)
F3C 0.073(8) 0.143(12) 0.024(6) 0.000 0.000 0.026(8)
F4C 0.059(6) 0.058(6) 0.132(9) -0.014(6) -0.002(6) 0.000(5)
P1D 0.040(2) 0.051(2) 0.053(3) -0.0075(19) -0.0058(18) -0.0068(18)
F1D 0.062(5) 0.082(7) 0.061(6) -0.025(5) -0.012(5) -0.015(5)
F2D 0.055(5) 0.080(7) 0.056(6) -0.018(5) -0.013(5) 0.009(5)
F3D 0.071(7) 0.173(12) 0.113(9) -0.063(9) -0.010(7) 0.006(8)
F4D 0.051(5) 0.092(7) 0.075(7) -0.010(6) 0.011(5) -0.028(5)
F5D 0.136(9) 0.069(7) 0.073(7) -0.003(6) 0.001(7) -0.042(7)
F6D 0.157(11) 0.092(8) 0.100(9) 0.002(7) -0.044(8) 0.023(8)
C1S 0.087(12) 0.101(13) 0.112(13) -0.008(11) 0.019(11) 0.018(11)
Cl1S 0.080(3) 0.070(3) 0.080(3) 0.000(3) -0.005(3) 0.008(3)
Cl2S 0.071(3) 0.124(5) 0.107(5) -0.010(4) 0.000(3) 0.022(3)
C2S 0.12(4) 0.12(4) 0.13(4) 0.002(16) 0.003(15) 0.006(15)
Cl3S 0.040(6) 0.172(16) 0.022(5) 0.000 0.000 0.048(8)
Cl4S 0.095(10) 0.129(12) 0.022(6) 0.000 0.000 0.073(9)
C3S 0.027(11) 0.043(12) 0.048(12) 0.010(10) -0.001(10) -0.023(10)
Cl5S 0.104(5) 0.053(4) 0.074(5) 0.023(4) -0.046(4) -0.042(4)
Cl6S 0.080(5) 0.072(5) 0.098(6) -0.051(4) 0.021(4) -0.022(4)
P1E 0.039(4) 0.053(5) 0.079(7) -0.004(5) 0.001(4) -0.001(4)
F1E 0.055(10) 0.050(9) 0.106(12) -0.004(9) 0.005(9) -0.014(8)
F2E 0.070(10) 0.056(10) 0.072(11) -0.010(8) -0.011(9) -0.028(8)
F3E 0.076(10) 0.058(9) 0.077(11) 0.004(10) -0.005(10) 0.006(9)
F4E 0.118(14) 0.120(15) 0.094(14) 0.009(12) 0.013(12) -0.031(12)
F5E 0.128(16) 0.165(17) 0.120(16) -0.010(13) -0.003(13) -0.020(13)
F6E 0.21(2) 0.22(3) 0.22(2) 0.008(15) 0.001(15) -0.006(15)

loop_
_atom_type_symbol
_atom_type_description
_atom_type_scat_dispersion_real
_atom_type_scat_dispersion_imag
_atom_type_scat_source
C C 0.0181 0.0091 'International Tables Vol C Tables 4.2.6.8 and 6.1.1.4'
H H 0.0000 0.0000 'International Tables Vol C Tables 4.2.6.8 and 6.1.1.4'
N N 0.0311 0.0180 'International Tables Vol C Tables 4.2.6.8 and 6.1.1.4'
O O 0.0492 0.0322 'International Tables Vol C Tables 4.2.6.8 and 6.1.1.4'
F F 0.0727 0.0534 'International Tables Vol C Tables 4.2.6.8 and 6.1.1.4'
P P 0.2955 0.4335 'International Tables Vol C Tables 4.2.6.8 and 6.1.1.4'
Cl Cl 0.3639 0.7018 'International Tables Vol C Tables 4.2.6.8 and 6.1.1.4'
Ni Ni -3.0029 0.5091 'International Tables Vol C Tables 4.2.6.8 and 6.1.1.4'
Pd Pd 0.1215 3.9337 'International Tables Vol C Tables 4.2.6.8 and 6.1.1.4'

loop_
_geom_angle_atom_site_label_1
_geom_angle_atom_site_label_2
_geom_angle_atom_site_label_3
_geom_angle
_geom_angle_site_symmetry_1
_geom_angle_site_symmetry_3
C39A Pd1A C19A 90.2(6) . .
C39A Pd1A O1A 169.6(4) . .
C19A Pd1A O1A 96.7(5) . .
C39A Pd1A O2A 99.4(5) . .
C19A Pd1A O2A 169.6(5) . .
O1A Pd1A O2A 74.4(4) . .
C39A Pd1A Ni1A 137.0(4) . .
C19A Pd1A Ni1A 132.7(4) . .
O1A Pd1A Ni1A 37.0(2) . .
O2A Pd1A Ni1A 37.7(3) . .
N2A Ni1A N1A 87.3(5) . .
N2A Ni1A O1A 166.2(5) . .
N1A Ni1A O1A 94.0(5) . .
N2A Ni1A O2A 95.7(4) . .
N1A Ni1A O2A 169.5(5) . .
O1A Ni1A O2A 85.4(4) . .
N2A Ni1A Pd1A 138.8(3) . .
N1A Ni1A Pd1A 133.9(4) . .
O1A Ni1A Pd1A 42.3(3) . .
O2A Ni1A Pd1A 43.5(3) . .
C9A O1A Ni1A 125.1(9) . .
C9A O1A Pd1A 133.9(9) . .
Ni1A O1A Pd1A 100.7(4) . .
C7A N1A C1A 124.4(14) . .
C7A N1A Ni1A 126.1(12) . .
C1A N1A Ni1A 109.4(9) . .
N1A C1A C2A 115.9(13) . .
N1A C1A C6A 103.0(12) . .
C2A C1A C6A 110.6(14) . .
N1A C1A H1A 109.0 . .
C2A C1A H1A 109.0 . .
C6A C1A H1A 109.0 . .
C29A O2A Ni1A 123.3(8) . .
C29A O2A Pd1A 137.0(8) . .
Ni1A O2A Pd1A 98.8(4) . .
C27A N2A C6A 124.2(12) . .
C27A N2A Ni1A 124.9(10) . .
C6A N2A Ni1A 110.4(9) . .
C1A C2A C3A 109.0(14) . .
C1A C2A H2A1 109.9 . .
C3A C2A H2A1 109.9 . .
C1A C2A H2A2 109.9 . .
C3A C2A H2A2 109.9 . .
H2A1 C2A H2A2 108.3 . .
C19A N3A C21A 110.0(11) . .
C19A N3A C18A 123.8(11) . .
C21A N3A C18A 124.6(11) . .
C2A C3A C4A 110.6(17) . .
C2A C3A H3A1 109.5 . .
C4A C3A H3A1 109.5 . .
C2A C3A H3A2 109.5 . .
C4A C3A H3A2 109.5 . .
H3A1 C3A H3A2 108.1 . .
C3A C4A C5A 104.4(17) . .
C3A C4A H4A1 110.9 . .
C5A C4A H4A1 110.9 . .
C3A C4A H4A2 110.9 . .
C5A C4A H4A2 110.9 . .
H4A1 C4A H4A2 108.9 . .
C19A N4A C20A 108.8(11) . .
C19A N4A C26A 126.4(11) . .
C20A N4A C26A 124.2(11) . .
C39A N5A C41A 111.1(10) . .
C39A N5A C38A 123.6(11) . .
C41A N5A C38A 125.1(10) . .
C6A C5A C4A 106.2(14) . .
C6A C5A H5A1 110.5 . .
C4A C5A H5A1 110.5 . .
C6A C5A H5A2 110.5 . .
C4A C5A H5A2 110.5 . .
H5A1 C5A H5A2 108.7 . .
C39A N6A C40A 108.4(11) . .
C39A N6A C46A 129.3(13) . .
C40A N6A C46A 122.1(12) . .
C5A C6A N2A 115.9(13) . .
C5A C6A C1A 111.8(15) . .
N2A C6A C1A 103.2(11) . .
C5A C6A H6A 108.5 . .
N2A C6A H6A 108.5 . .
C1A C6A H6A 108.5 . .
N1A C7A C8A 126.2(14) . .
N1A C7A H7A 116.9 . .
C8A C7A H7A 116.9 . .
C13A C8A C7A 116.8(11) . .
C13A C8A C9A 121.0(11) . .
C7A C8A C9A 121.8(11) . .
O1A C9A C10A 124.6(13) . .
O1A C9A C8A 120.7(12) . .
C10A C9A C8A 114.7(12) . .
C9A C10A C11A 123.2(14) . .
C9A C10A C18A 120.3(13) . .
C11A C10A C18A 116.5(14) . .
C10A C11A C12A 121.1(15) . .
C10A C11A H11A 119.5 . .
C12A C11A H11A 119.5 . .
C13A C12A C11A 116.1(14) . .
C13A C12A C14A 123.7(17) . .
C11A C12A C14A 120.0(15) . .
C12A C13A C8A 123.6(14) . .
C12A C13A H13A 118.2 . .
C8A C13A H13A 118.2 . .
C15A C14A C17A 111(2) . .
C15A C14A C16A 106.1(18) . .
C17A C14A C16A 113.2(18) . .
C15A C14A C12A 111.1(17) . .
C17A C14A C12A 108.1(15) . .
C16A C14A C12A 106.9(17) . .
C14A C15A H15A 109.5 . .
C14A C15A H15B 109.5 . .
H15A C15A H15B 109.5 . .
C14A C15A H15C 109.5 . .
H15A C15A H15C 109.5 . .
H15B C15A H15C 109.5 . .
C14A C16A H16A 109.5 . .
C14A C16A H16B 109.5 . .
H16A C16A H16B 109.5 . .
C14A C16A H16C 109.5 . .
H16A C16A H16C 109.5 . .
H16B C16A H16C 109.5 . .
C14A C17A H17A 109.5 . .
C14A C17A H17B 109.5 . .
H17A C17A H17B 109.5 . .
C14A C17A H17C 109.5 . .
H17A C17A H17C 109.5 . .
H17B C17A H17C 109.5 . .
N3A C18A C10A 112.1(11) . .
N3A C18A H18A 109.2 . .
C10A C18A H18A 109.2 . .
N3A C18A H18B 109.2 . .
C10A C18A H18B 109.2 . .
H18A C18A H18B 107.9 . .
N3A C19A N4A 109.9(12) . .
N3A C19A Pd1A 120.6(10) . .
N4A C19A Pd1A 129.3(9) . .
C25A C20A N4A 131.2(13) . .
C25A C20A C21A 122.4(13) . .
N4A C20A C21A 106.4(12) . .
C22A C21A N3A 134.3(13) . .
C22A C21A C20A 121.0(13) . .
N3A C21A C20A 104.7(11) . .
C23A C22A C21A 117.8(13) . .
C23A C22A H22A 121.1 . .
C21A C22A H22A 121.1 . .
C22A C23A C24A 122.9(13) . .
C22A C23A H23A 118.5 . .
C24A C23A H23A 118.5 . .
C23A C24A C25A 120.3(13) . .
C23A C24A H24A 119.9 . .
C25A C24A H24A 119.9 . .
C20A C25A C24A 115.2(12) . .
C20A C25A H25A 122.4 . .
C24A C25A H25A 122.4 . .
N4A C26A H26A 109.5 . .
N4A C26A H26B 109.5 . .
H26A C26A H26B 109.5 . .
N4A C26A H26C 109.5 . .
H26A C26A H26C 109.5 . .
H26B C26A H26C 109.5 . .
N2A C27A C28A 125.7(13) . .
N2A C27A H27A 117.1 . .
C28A C27A H27A 117.1 . .
C29A C28A C33A 119.9(12) . .
C29A C28A C27A 123.1(12) . .
C33A C28A C27A 116.3(12) . .
C28A C29A O2A 121.4(11) . .
C28A C29A C30A 120.1(11) . .
O2A C29A C30A 118.4(10) . .
C31A C30A C29A 117.1(12) . .
C31A C30A C38A 119.1(12) . .
C29A C30A C38A 123.7(11) . .
C30A C31A C32A 124.3(13) . .
C30A C31A H31A 117.8 . .
C32A C31A H31A 117.8 . .
C33A C32A C31A 115.4(12) . .
C33A C32A C34A 122.5(13) . .
C31A C32A C34A 121.6(13) . .
C32A C33A C28A 121.6(13) . .
C32A C33A H33A 119.2 . .
C28A C33A H33A 119.2 . .
C36A C34A C35A 117.3(17) . .
C36A C34A C32A 108.1(16) . .
C35A C34A C32A 113.0(13) . .
C36A C34A C37A 106.6(16) . .
C35A C34A C37A 102.9(16) . .
C32A C34A C37A 108.2(14) . .
C34A C35A H35A 109.5 . .
C34A C35A H35B 109.5 . .
H35A C35A H35B 109.5 . .
C34A C35A H35C 109.5 . .
H35A C35A H35C 109.5 . .
H35B C35A H35C 109.5 . .
C34A C36A H36A 109.5 . .
C34A C36A H36B 109.5 . .
H36A C36A H36B 109.5 . .
C34A C36A H36C 109.5 . .
H36A C36A H36C 109.5 . .
H36B C36A H36C 109.5 . .
C34A C37A H37A 109.5 . .
C34A C37A H37B 109.5 . .
H37A C37A H37B 109.5 . .
C34A C37A H37C 109.5 . .
H37A C37A H37C 109.5 . .
H37B C37A H37C 109.5 . .
N5A C38A C30A 112.4(10) . .
N5A C38A H38A 109.1 . .
C30A C38A H38A 109.1 . .
N5A C38A H38B 109.1 . .
C30A C38A H38B 109.1 . .
H38A C38A H38B 107.9 . .
N5A C39A N6A 107.8(12) . .
N5A C39A Pd1A 122.0(10) . .
N6A C39A Pd1A 129.3(10) . .
C41A C40A C42A 119.4(13) . .
C41A C40A N6A 109.3(12) . .
C42A C40A N6A 131.3(12) . .
C45A C41A C40A 124.3(13) . .
C45A C41A N5A 132.2(11) . .
C40A C41A N5A 103.5(11) . .
C40A C42A C43A 117.6(13) . .
C40A C42A H42A 121.2 . .
C43A C42A H42A 121.2 . .
C44A C43A C42A 120.8(16) . .
C44A C43A H43A 119.6 . .
C42A C43A H43A 119.6 . .
C43A C44A C45A 121.4(14) . .
C43A C44A H44A 119.3 . .
C45A C44A H44A 119.3 . .
C41A C45A C44A 116.5(13) . .
C41A C45A H45A 121.8 . .
C44A C45A H45A 121.8 . .
N6A C46A H46A 109.5 . .
N6A C46A H46B 109.5 . .
H46A C46A H46B 109.5 . .
N6A C46A H46C 109.5 . .
H46A C46A H46C 109.5 . .
H46B C46A H46C 109.5 . .
C39B Pd1B C19B 89.6(4) . .
C39B Pd1B O2B 97.3(4) . .
C19B Pd1B O2B 168.4(4) . .
C39B Pd1B O1B 168.9(4) . .
C19B Pd1B O1B 100.0(4) . .
O2B Pd1B O1B 74.1(3) . .
C39B Pd1B Ni1B 132.5(3) . .
C19B Pd1B Ni1B 137.9(3) . .
O2B Pd1B Ni1B 36.8(2) . .
O1B Pd1B Ni1B 37.9(2) . .
N2B Ni1B N1B 86.1(4) . .
N2B Ni1B O2B 95.6(4) . .
N1B Ni1B O2B 166.0(4) . .
N2B Ni1B O1B 169.2(4) . .
N1B Ni1B O1B 95.2(4) . .
O2B Ni1B O1B 85.7(3) . .
N2B Ni1B Pd1B 135.1(3) . .
N1B Ni1B Pd1B 138.6(3) . .
O2B Ni1B Pd1B 42.6(3) . .
O1B Ni1B Pd1B 43.7(2) . .
C9B O1B Ni1B 125.1(7) . .
C9B O1B Pd1B 135.4(7) . .
Ni1B O1B Pd1B 98.4(3) . .
C7B N1B C1B 123.5(10) . .
C7B N1B Ni1B 124.6(9) . .
C1B N1B Ni1B 111.3(8) . .
C6B C1B N1B 104.4(10) . .
C6B C1B C2B 111.3(11) . .
N1B C1B C2B 114.2(11) . .
C6B C1B H1B 108.9 . .
N1B C1B H1B 108.9 . .
C2B C1B H1B 108.9 . .
C29B O2B Ni1B 125.5(7) . .
C29B O2B Pd1B 133.8(7) . .
Ni1B O2B Pd1B 100.6(4) . .
C27B N2B C6B 122.9(11) . .
C27B N2B Ni1B 125.7(9) . .
C6B N2B Ni1B 111.2(8) . .
C1B C2B C3B 108.7(11) . .
C1B C2B H2B1 110.0 . .
C3B C2B H2B1 110.0 . .
C1B C2B H2B2 110.0 . .
C3B C2B H2B2 110.0 . .
H2B1 C2B H2B2 108.3 . .
C19B N3B C20B 111.9(11) . .
C19B N3B C18B 123.9(11) . .
C20B N3B C18B 123.5(10) . .
C4B C3B C2B 111.6(11) . .
C4B C3B H3B1 109.3 . .
C2B C3B H3B1 109.3 . .
C4B C3B H3B2 109.3 . .
C2B C3B H3B2 109.3 . .
H3B1 C3B H3B2 108.0 . .
C19B N4B C21B 107.8(11) . .
C19B N4B C26B 129.6(10) . .
C21B N4B C26B 122.3(10) . .
C3B C4B C5B 112.9(11) . .
C3B C4B H4B1 109.0 . .
C5B C4B H4B1 109.0 . .
C3B C4B H4B2 109.0 . .
C5B C4B H4B2 109.0 . .
H4B1 C4B H4B2 107.8 . .
C39B N5B C41B 109.6(11) . .
C39B N5B C38B 125.7(10) . .
C41B N5B C38B 122.7(11) . .
C6B C5B C4B 109.0(10) . .
C6B C5B H5B1 109.9 . .
C4B C5B H5B1 109.9 . .
C6B C5B H5B2 109.9 . .
C4B C5B H5B2 109.9 . .
H5B1 C5B H5B2 108.3 . .
N2B C6B C1B 104.0(10) . .
N2B C6B C5B 117.1(11) . .
C1B C6B C5B 112.5(10) . .
N2B C6B H6B 107.6 . .
C1B C6B H6B 107.6 . .
C5B C6B H6B 107.6 . .
C39B N6B C40B 107.7(11) . .
C39B N6B C46B 124.9(11) . .
C40B N6B C46B 127.3(12) . .
N1B C7B C8B 126.6(11) . .
N1B C7B H7B 116.7 . .
C8B C7B H7B 116.7 . .
C13B C8B C7B 118.7(11) . .
C13B C8B C9B 119.1(11) . .
C7B C8B C9B 121.9(11) . .
O1B C9B C10B 122.5(11) . .
O1B C9B C8B 119.9(11) . .
C10B C9B C8B 117.5(12) . .
C11B C10B C9B 119.5(12) . .
C11B C10B C18B 121.2(11) . .
C9B C10B C18B 119.0(11) . .
C12B C11B C10B 123.1(12) . .
C12B C11B H11B 118.4 . .
C10B C11B H11B 118.4 . .
C13B C12B C11B 117.8(11) . .
C13B C12B C14B 121.1(11) . .
C11B C12B C14B 121.0(11) . .
C12B C13B C8B 121.9(11) . .
C12B C13B H13B 119.0 . .
C8B C13B H13B 119.0 . .
C16B C14B C17B 114.3(13) . .
C16B C14B C12B 109.4(11) . .
C17B C14B C12B 112.3(11) . .
C16B C14B C15B 104.4(14) . .
C17B C14B C15B 108.2(13) . .
C12B C14B C15B 107.8(11) . .
C14B C15B H15D 109.5 . .
C14B C15B H15E 109.5 . .
H15D C15B H15E 109.5 . .
C14B C15B H15F 109.5 . .
H15D C15B H15F 109.5 . .
H15E C15B H15F 109.5 . .
C14B C16B H16D 109.5 . .
C14B C16B H16E 109.5 . .
H16D C16B H16E 109.5 . .
C14B C16B H16F 109.5 . .
H16D C16B H16F 109.5 . .
H16E C16B H16F 109.5 . .
C14B C17B H17D 109.5 . .
C14B C17B H17E 109.5 . .
H17D C17B H17E 109.5 . .
C14B C17B H17F 109.5 . .
H17D C17B H17F 109.5 . .
H17E C17B H17F 109.5 . .
C10B C18B N3B 113.1(10) . .
C10B C18B H18C 109.0 . .
N3B C18B H18C 109.0 . .
C10B C18B H18D 109.0 . .
N3B C18B H18D 109.0 . .
H18C C18B H18D 107.8 . .
N3B C19B N4B 109.1(10) . .
N3B C19B Pd1B 120.9(9) . .
N4B C19B Pd1B 128.8(9) . .
C21B C20B C25B 121.5(12) . .
C21B C20B N3B 103.2(11) . .
C25B C20B N3B 135.3(12) . .
C20B C21B N4B 107.8(11) . .
C20B C21B C22B 120.9(13) . .
N4B C21B C22B 131.3(14) . .
C23B C22B C21B 118.1(14) . .
C23B C22B H22B 121.0 . .
C21B C22B H22B 121.0 . .
C22B C23B C24B 122.1(13) . .
C22B C23B H23B 118.9 . .
C24B C23B H23B 118.9 . .
C25B C24B C23B 118.8(14) . .
C25B C24B H24B 120.6 . .
C23B C24B H24B 120.6 . .
C24B C25B C20B 118.7(13) . .
C24B C25B H25B 120.7 . .
C20B C25B H25B 120.7 . .
N4B C26B H26D 109.5 . .
N4B C26B H26E 109.5 . .
H26D C26B H26E 109.5 . .
N4B C26B H26F 109.5 . .
H26D C26B H26F 109.5 . .
H26E C26B H26F 109.5 . .
N2B C27B C28B 126.2(11) . .
N2B C27B H27B 116.9 . .
C28B C27B H27B 116.9 . .
C29B C28B C33B 122.4(11) . .
C29B C28B C27B 121.5(11) . .
C33B C28B C27B 116.1(10) . .
O2B C29B C30B 123.3(10) . .
O2B C29B C28B 122.0(10) . .
C30B C29B C28B 114.7(10) . .
C31B C30B C29B 122.6(11) . .
C31B C30B C38B 118.1(11) . .
C29B C30B C38B 119.3(11) . .
C30B C31B C32B 121.5(11) . .
C30B C31B H31B 119.2 . .
C32B C31B H31B 119.2 . .
C33B C32B C31B 118.0(11) . .
C33B C32B C34B 120.8(11) . .
C31B C32B C34B 121.2(10) . .
C32B C33B C28B 120.4(12) . .
C32B C33B H33B 119.8 . .
C28B C33B H33B 119.8 . .
C35B C34B C32B 111.5(11) . .
C35B C34B C37B 107.4(10) . .
C32B C34B C37B 113.2(10) . .
C35B C34B C36B 108.0(11) . .
C32B C34B C36B 107.6(11) . .
C37B C34B C36B 108.9(13) . .
C34B C35B H35D 109.5 . .
C34B C35B H35E 109.5 . .
H35D C35B H35E 109.5 . .
C34B C35B H35F 109.5 . .
H35D C35B H35F 109.5 . .
H35E C35B H35F 109.5 . .
C34B C36B H36D 109.5 . .
C34B C36B H36E 109.5 . .
H36D C36B H36E 109.5 . .
C34B C36B H36F 109.5 . .
H36D C36B H36F 109.5 . .
H36E C36B H36F 109.5 . .
C34B C37B H37D 109.5 . .
C34B C37B H37E 109.5 . .
H37D C37B H37E 109.5 . .
C34B C37B H37F 109.5 . .
H37D C37B H37F 109.5 . .
H37E C37B H37F 109.5 . .
N5B C38B C30B 109.4(9) . .
N5B C38B H38C 109.8 . .
C30B C38B H38C 109.8 . .
N5B C38B H38D 109.8 . .
C30B C38B H38D 109.8 . .
H38C C38B H38D 108.2 . .
N6B C39B N5B 109.2(11) . .
N6B C39B Pd1B 130.6(9) . .
N5B C39B Pd1B 119.7(9) . .
C45B C40B C41B 122.3(15) . .
C45B C40B N6B 128.7(16) . .
C41B C40B N6B 108.9(12) . .
C40B C41B C42B 122.5(14) . .
C40B C41B N5B 104.6(12) . .
C42B C41B N5B 132.8(15) . .
C43B C42B C41B 117.4(17) . .
C43B C42B H42B 121.3 . .
C41B C42B H42B 121.3 . .
C42B C43B C44B 120.3(18) . .
C42B C43B H43B 119.9 . .
C44B C43B H43B 119.9 . .
C43B C44B C45B 124(2) . .
C43B C44B H44B 117.8 . .
C45B C44B H44B 117.8 . .
C40B C45B C44B 112.9(18) . .
C40B C45B H45B 123.5 . .
C44B C45B H45B 123.5 . .
N6B C46B H46D 109.5 . .
N6B C46B H46E 109.5 . .
H46D C46B H46E 109.5 . .
N6B C46B H46F 109.5 . .
H46D C46B H46F 109.5 . .
H46E C46B H46F 109.5 . .
F4A P1A F6A 89.9(7) . .
F4A P1A F3A 90.1(7) . .
F6A P1A F3A 179.6(7) . .
F4A P1A F5A 179.2(8) . .
F6A P1A F5A 90.0(7) . .
F3A P1A F5A 90.0(7) . .
F4A P1A F1A 90.3(7) . .
F6A P1A F1A 88.9(6) . .
F3A P1A F1A 90.7(6) . .
F5A P1A F1A 88.8(6) . .
F4A P1A F2A 91.6(7) . .
F6A P1A F2A 91.0(6) . .
F3A P1A F2A 89.3(6) . .
F5A P1A F2A 89.2(6) . .
F1A P1A F2A 178.1(7) . .
F3B P1B F2B 90.4(5) . .
F3B P1B F5B 90.8(5) . .
F2B P1B F5B 90.6(5) . .
F3B P1B F6B 91.7(5) . .
F2B P1B F6B 91.7(6) . .
F5B P1B F6B 176.6(6) . .
F3B P1B F4B 179.6(6) . .
F2B P1B F4B 89.3(5) . .
F5B P1B F4B 88.9(5) . .
F6B P1B F4B 88.6(6) . .
F3B P1B F1B 91.1(5) . .
F2B P1B F1B 178.5(6) . .
F5B P1B F1B 89.7(5) . .
F6B P1B F1B 87.9(5) . .
F4B P1B F1B 89.2(5) . .
F3C P1C F4C 90.3(5) . 2_565
F3C P1C F4C 90.3(5) . .
F4C P1C F4C 179.4(11) 2_565 .
F3C P1C F1C 90.9(3) . .
F4C P1C F1C 90.0(5) 2_565 .
F4C P1C F1C 90.0(5) . .
F3C P1C F1C 90.9(3) . 2_565
F4C P1C F1C 90.0(5) 2_565 2_565
F4C P1C F1C 90.0(5) . 2_565
F1C P1C F1C 178.3(7) . 2_565
F3C P1C F2C 180.000(2) . .
F4C P1C F2C 89.7(5) 2_565 .
F4C P1C F2C 89.7(5) . .
F1C P1C F2C 89.1(3) . .
F1C P1C F2C 89.1(3) 2_565 .
F6D P1D F4D 92.2(9) . .
F6D P1D F3D 88.1(10) . .
F4D P1D F3D 178.5(7) . .
F6D P1D F2D 93.3(7) . .
F4D P1D F2D 91.3(6) . .
F3D P1D F2D 90.1(6) . .
F6D P1D F5D 177.9(8) . .
F4D P1D F5D 88.0(7) . .
F3D P1D F5D 91.6(9) . .
F2D P1D F5D 88.7(6) . .
F6D P1D F1D 88.3(7) . .
F4D P1D F1D 89.3(6) . .
F3D P1D F1D 89.3(6) . .
F2D P1D F1D 178.3(7) . .
F5D P1D F1D 89.6(6) . .
Cl2S C1S Cl1S 114.4(16) . .
Cl2S C1S H1S1 108.7 . .
Cl1S C1S H1S1 108.7 . .
Cl2S C1S H1S2 108.7 . .
Cl1S C1S H1S2 108.7 . .
H1S1 C1S H1S2 107.6 . .
Cl4S C2S Cl3S 114.8(12) . .
Cl4S C2S C2S 57.4(6) . 2_565
Cl3S C2S C2S 57.4(6) . 2_565
Cl4S C2S H2S1 108.0 . .
Cl3S C2S H2S1 109.1 . .
C2S C2S H2S1 126.2 2_565 .
Cl4S C2S H2S2 108.9 . .
Cl3S C2S H2S2 110.1 . .
C2S C2S H2S2 128.3 2_565 .
H2S1 C2S H2S2 105.5 . .
C2S Cl3S C2S 65.1(12) 2_565 .
C2S Cl4S C2S 65.3(13) 2_565 .
Cl6S C3S Cl5S 113.7(17) . .
Cl6S C3S H3S1 108.8 . .
Cl5S C3S H3S1 108.8 . .
Cl6S C3S H3S2 108.8 . .
Cl5S C3S H3S2 108.8 . .
H3S1 C3S H3S2 107.7 . .
F1E P1E F3E 92.7(12) . .
F1E P1E F6E 170(2) . .
F3E P1E F6E 96(2) . .
F1E P1E F4E 80.6(16) . .
F3E P1E F4E 90.4(15) . .
F6E P1E F4E 94(2) . .
F1E P1E F2E 87.7(12) . .
F3E P1E F2E 177.0(14) . .
F6E P1E F2E 84(2) . .
F4E P1E F2E 92.7(14) . .
F1E P1E F5E 96.7(18) . .
F3E P1E F5E 94.2(17) . .
F6E P1E F5E 88(2) . .
F4E P1E F5E 175(2) . .
F2E P1E F5E 82.8(16) . .
F6E F6E P1E 151(8) 2_575 .

loop_
_geom_bond_atom_site_label_1
_geom_bond_atom_site_label_2
_geom_bond_distance
_geom_bond_site_symmetry_2
Pd1A C39A 1.957(14) .
Pd1A C19A 1.975(15) .
Pd1A O1A 2.093(9) .
Pd1A O2A 2.130(8) .
Pd1A Ni1A 3.057(2) .
Ni1A N2A 1.850(11) .
Ni1A N1A 1.867(12) .
Ni1A O1A 1.873(9) .
Ni1A O2A 1.891(10) .
O1A C9A 1.323(15) .
N1A C7A 1.248(17) .
N1A C1A 1.50(2) .
C1A C2A 1.50(2) .
C1A C6A 1.52(2) .
C1A H1A 1.0000 .
O2A C29A 1.369(15) .
N2A C27A 1.256(17) .
N2A C6A 1.508(17) .
C2A C3A 1.51(3) .
C2A H2A1 0.9900 .
C2A H2A2 0.9900 .
N3A C19A 1.309(17) .
N3A C21A 1.387(18) .
N3A C18A 1.488(17) .
C3A C4A 1.53(3) .
C3A H3A1 0.9900 .
C3A H3A2 0.9900 .
C4A C5A 1.55(3) .
C4A H4A1 0.9900 .
C4A H4A2 0.9900 .
N4A C19A 1.316(17) .
N4A C20A 1.387(17) .
N4A C26A 1.460(17) .
N5A C39A 1.332(17) .
N5A C41A 1.428(16) .
N5A C38A 1.457(16) .
C5A C6A 1.51(2) .
C5A H5A1 0.9900 .
C5A H5A2 0.9900 .
N6A C39A 1.336(17) .
N6A C40A 1.406(17) .
N6A C46A 1.473(18) .
C6A H6A 1.0000 .
C7A C8A 1.424(18) .
C7A H7A 0.9500 .
C8A C13A 1.395(17) .
C8A C9A 1.426(19) .
C9A C10A 1.37(2) .
C10A C11A 1.38(2) .
C10A C18A 1.53(2) .
C11A C12A 1.42(2) .
C11A H11A 0.9500 .
C12A C13A 1.33(2) .
C12A C14A 1.56(2) .
C13A H13A 0.9500 .
C14A C15A 1.46(3) .
C14A C17A 1.47(3) .
C14A C16A 1.51(3) .
C15A H15A 0.9800 .
C15A H15B 0.9800 .
C15A H15C 0.9800 .
C16A H16A 0.9800 .
C16A H16B 0.9800 .
C16A H16C 0.9800 .
C17A H17A 0.9800 .
C17A H17B 0.9800 .
C17A H17C 0.9800 .
C18A H18A 0.9900 .
C18A H18B 0.9900 .
C20A C25A 1.384(19) .
C20A C21A 1.404(19) .
C21A C22A 1.37(2) .
C22A C23A 1.36(2) .
C22A H22A 0.9500 .
C23A C24A 1.38(2) .
C23A H23A 0.9500 .
C24A C25A 1.45(2) .
C24A H24A 0.9500 .
C25A H25A 0.9500 .
C26A H26A 0.9800 .
C26A H26B 0.9800 .
C26A H26C 0.9800 .
C27A C28A 1.474(18) .
C27A H27A 0.9500 .
C28A C29A 1.339(17) .
C28A C33A 1.396(19) .
C29A C30A 1.405(18) .
C30A C31A 1.350(18) .
C30A C38A 1.513(17) .
C31A C32A 1.390(19) .
C31A H31A 0.9500 .
C32A C33A 1.361(19) .
C32A C34A 1.55(2) .
C33A H33A 0.9500 .
C34A C36A 1.44(3) .
C34A C35A 1.51(2) .
C34A C37A 1.59(3) .
C35A H35A 0.9800 .
C35A H35B 0.9800 .
C35A H35C 0.9800 .
C36A H36A 0.9800 .
C36A H36B 0.9800 .
C36A H36C 0.9800 .
C37A H37A 0.9800 .
C37A H37B 0.9800 .
C37A H37C 0.9800 .
C38A H38A 0.9900 .
C38A H38B 0.9900 .
C40A C41A 1.357(17) .
C40A C42A 1.39(2) .
C41A C45A 1.352(17) .
C42A C43A 1.39(2) .
C42A H42A 0.9500 .
C43A C44A 1.37(2) .
C43A H43A 0.9500 .
C44A C45A 1.373(19) .
C44A H44A 0.9500 .
C45A H45A 0.9500 .
C46A H46A 0.9800 .
C46A H46B 0.9800 .
C46A H46C 0.9800 .
Pd1B C39B 1.947(12) .
Pd1B C19B 1.998(10) .
Pd1B O2B 2.111(8) .
Pd1B O1B 2.138(7) .
Pd1B Ni1B 3.064(2) .
Ni1B N2B 1.846(11) .
Ni1B N1B 1.848(10) .
Ni1B O2B 1.865(8) .
Ni1B O1B 1.902(7) .
O1B C9B 1.331(16) .
N1B C7B 1.293(15) .
N1B C1B 1.498(15) .
C1B C6B 1.486(18) .
C1B C2B 1.528(18) .
C1B H1B 1.0000 .
O2B C29B 1.349(14) .
N2B C27B 1.275(16) .
N2B C6B 1.476(15) .
C2B C3B 1.530(17) .
C2B H2B1 0.9900 .
C2B H2B2 0.9900 .
N3B C19B 1.287(15) .
N3B C20B 1.391(16) .
N3B C18B 1.496(15) .
C3B C4B 1.51(2) .
C3B H3B1 0.9900 .
C3B H3B2 0.9900 .
N4B C19B 1.328(14) .
N4B C21B 1.388(17) .
N4B C26B 1.443(16) .
C4B C5B 1.538(16) .
C4B H4B1 0.9900 .
C4B H4B2 0.9900 .
N5B C39B 1.352(16) .
N5B C41B 1.412(16) .
N5B C38B 1.463(15) .
C5B C6B 1.525(17) .
C5B H5B1 0.9900 .
C5B H5B2 0.9900 .
C6B H6B 1.0000 .
N6B C39B 1.335(16) .
N6B C40B 1.406(18) .
N6B C46B 1.453(19) .
C7B C8B 1.424(16) .
C7B H7B 0.9500 .
C8B C13B 1.409(17) .
C8B C9B 1.432(17) .
C9B C10B 1.396(17) .
C10B C11B 1.390(17) .
C10B C18B 1.492(17) .
C11B C12B 1.374(18) .
C11B H11B 0.9500 .
C12B C13B 1.359(17) .
C12B C14B 1.563(16) .
C13B H13B 0.9500 .
C14B C16B 1.48(2) .
C14B C17B 1.483(19) .
C14B C15B 1.63(2) .
C15B H15D 0.9800 .
C15B H15E 0.9800 .
C15B H15F 0.9800 .
C16B H16D 0.9800 .
C16B H16E 0.9800 .
C16B H16F 0.9800 .
C17B H17D 0.9800 .
C17B H17E 0.9800 .
C17B H17F 0.9800 .
C18B H18C 0.9900 .
C18B H18D 0.9900 .
C20B C21B 1.39(2) .
C20B C25B 1.387(19) .
C21B C22B 1.396(19) .
C22B C23B 1.36(2) .
C22B H22B 0.9500 .
C23B C24B 1.44(2) .
C23B H23B 0.9500 .
C24B C25B 1.387(19) .
C24B H24B 0.9500 .
C25B H25B 0.9500 .
C26B H26D 0.9800 .
C26B H26E 0.9800 .
C26B H26F 0.9800 .
C27B C28B 1.453(17) .
C27B H27B 0.9500 .
C28B C29B 1.411(16) .
C28B C33B 1.415(18) .
C29B C30B 1.400(17) .
C30B C31B 1.380(18) .
C30B C38B 1.555(15) .
C31B C32B 1.396(18) .
C31B H31B 0.9500 .
C32B C33B 1.368(17) .
C32B C34B 1.530(17) .
C33B H33B 0.9500 .
C34B C35B 1.529(18) .
C34B C37B 1.550(17) .
C34B C36B 1.57(2) .
C35B H35D 0.9800 .
C35B H35E 0.9800 .
C35B H35F 0.9800 .
C36B H36D 0.9800 .
C36B H36E 0.9800 .
C36B H36F 0.9800 .
C37B H37D 0.9800 .
C37B H37E 0.9800 .
C37B H37F 0.9800 .
C38B H38C 0.9900 .
C38B H38D 0.9900 .
C40B C45B 1.37(2) .
C40B C41B 1.38(2) .
C41B C42B 1.38(2) .
C42B C43B 1.35(2) .
C42B H42B 0.9500 .
C43B C44B 1.37(3) .
C43B H43B 0.9500 .
C44B C45B 1.43(3) .
C44B H44B 0.9500 .
C45B H45B 0.9500 .
C46B H46D 0.9800 .
C46B H46E 0.9800 .
C46B H46F 0.9800 .
P1A F4A 1.563(12) .
P1A F6A 1.578(10) .
P1A F3A 1.598(12) .
P1A F5A 1.604(12) .
P1A F1A 1.604(11) .
P1A F2A 1.618(10) .
P1B F3B 1.570(8) .
P1B F2B 1.577(9) .
P1B F5B 1.585(9) .
P1B F6B 1.593(9) .
P1B F4B 1.602(9) .
P1B F1B 1.625(9) .
P1C F3C 1.538(14) .
P1C F4C 1.581(11) 2_565
P1C F4C 1.581(11) .
P1C F1C 1.591(7) .
P1C F1C 1.591(7) 2_565
P1C F2C 1.610(13) .
P1D F6D 1.523(14) .
P1D F4D 1.555(11) .
P1D F3D 1.561(14) .
P1D F2D 1.583(10) .
P1D F5D 1.585(13) .
P1D F1D 1.591(10) .
C1S Cl2S 1.69(2) .
C1S Cl1S 1.76(2) .
C1S H1S1 0.9900 .
C1S H1S2 0.9900 .
C2S Cl4S 1.698(11) .
C2S Cl3S 1.703(11) .
C2S C2S 1.83(4) 2_565
C2S H2S1 1.0136 .
C2S H2S2 0.9954 .
Cl3S C2S 1.703(11) 2_565
Cl4S C2S 1.698(11) 2_565
C3S Cl6S 1.66(3) .
C3S Cl5S 1.73(3) .
C3S H3S1 0.9900 .
C3S H3S2 0.9900 .
P1E F1E 1.46(2) .
P1E F3E 1.47(2) .
P1E F6E 1.50(5) .
P1E F4E 1.50(3) .
P1E F2E 1.51(2) .
P1E F5E 1.57(4) .
F6E F6E 1.26(10) 2_575

loop_
_geom_torsion_atom_site_label_1
_geom_torsion_atom_site_label_2
_geom_torsion_atom_site_label_3
_geom_torsion_atom_site_label_4
_geom_torsion
_geom_torsion_site_symmetry_4
C39A Pd1A Ni1A N2A 7.3(8) .
C19A Pd1A Ni1A N2A -175.2(7) .
O1A Pd1A Ni1A N2A -159.3(7) .
O2A Pd1A Ni1A N2A 11.1(7) .
C39A Pd1A Ni1A N1A -169.3(7) .
C19A Pd1A Ni1A N1A 8.2(7) .
O1A Pd1A Ni1A N1A 24.1(6) .
O2A Pd1A Ni1A N1A -165.6(6) .
C39A Pd1A Ni1A O1A 166.6(7) .
C19A Pd1A Ni1A O1A -15.9(7) .
O2A Pd1A Ni1A O1A 170.3(6) .
C39A Pd1A Ni1A O2A -3.7(7) .
C19A Pd1A Ni1A O2A 173.8(7) .
O1A Pd1A Ni1A O2A -170.3(6) .
N2A Ni1A O1A C9A -72(2) .
N1A Ni1A O1A C9A 22.8(10) .
O2A Ni1A O1A C9A -167.7(10) .
Pd1A Ni1A O1A C9A -174.4(12) .
N2A Ni1A O1A Pd1A 102.1(18) .
N1A Ni1A O1A Pd1A -162.8(4) .
O2A Ni1A O1A Pd1A 6.7(4) .
C39A Pd1A O1A C9A 113(3) .
C19A Pd1A O1A C9A -18.1(11) .
O2A Pd1A O1A C9A 167.5(11) .
Ni1A Pd1A O1A C9A 173.6(13) .
C39A Pd1A O1A Ni1A -61(3) .
C19A Pd1A O1A Ni1A 168.3(5) .
O2A Pd1A O1A Ni1A -6.1(4) .
N2A Ni1A N1A C7A 164.2(12) .
O1A Ni1A N1A C7A -2.0(12) .
O2A Ni1A N1A C7A -89(3) .
Pd1A Ni1A N1A C7A -18.0(14) .
N2A Ni1A N1A C1A -18.2(10) .
O1A Ni1A N1A C1A 175.5(9) .
O2A Ni1A N1A C1A 89(3) .
Pd1A Ni1A N1A C1A 159.6(8) .
C7A N1A C1A C2A -17(2) .
Ni1A N1A C1A C2A 165.5(12) .
C7A N1A C1A C6A -137.8(13) .
Ni1A N1A C1A C6A 44.6(13) .
N2A Ni1A O2A C29A 16.4(10) .
N1A Ni1A O2A C29A -90(3) .
O1A Ni1A O2A C29A -177.4(9) .
Pd1A Ni1A O2A C29A -170.9(11) .
N2A Ni1A O2A Pd1A -172.7(4) .
N1A Ni1A O2A Pd1A 81(3) .
O1A Ni1A O2A Pd1A -6.5(4) .
C39A Pd1A O2A C29A -13.8(12) .
C19A Pd1A O2A C29A 143(2) .
O1A Pd1A O2A C29A 174.8(12) .
Ni1A Pd1A O2A C29A 168.8(14) .
C39A Pd1A O2A Ni1A 177.4(5) .
C19A Pd1A O2A Ni1A -26(3) .
O1A Pd1A O2A Ni1A 6.0(4) .
N1A Ni1A N2A C27A 174.5(12) .
O1A Ni1A N2A C27A -90(2) .
O2A Ni1A N2A C27A 4.5(13) .
Pd1A Ni1A N2A C27A -3.1(15) .
N1A Ni1A N2A C6A -13.8(9) .
O1A Ni1A N2A C6A 82(2) .
O2A Ni1A N2A C6A 176.3(9) .
Pd1A Ni1A N2A C6A 168.6(7) .
N1A C1A C2A C3A -170.8(15) .
C6A C1A C2A C3A -54(2) .
C1A C2A C3A C4A 62(2) .
C2A C3A C4A C5A -67(2) .
C3A C4A C5A C6A 65(2) .
C4A C5A C6A N2A 179.7(15) .
C4A C5A C6A C1A -62(2) .
C27A N2A C6A C5A -24(2) .
Ni1A N2A C6A C5A 163.9(14) .
C27A N2A C6A C1A -147.0(14) .
Ni1A N2A C6A C1A 41.2(13) .
N1A C1A C6A C5A -178.6(14) .
C2A C1A C6A C5A 56.9(18) .
N1A C1A C6A N2A -53.3(14) .
C2A C1A C6A N2A -177.8(12) .
C1A N1A C7A C8A 170.7(13) .
Ni1A N1A C7A C8A -12(2) .
N1A C7A C8A C13A -163.5(13) .
N1A C7A C8A C9A 9(2) .
Ni1A O1A C9A C10A 148.8(11) .
Pd1A O1A C9A C10A -23.4(18) .
Ni1A O1A C9A C8A -30.0(16) .
Pd1A O1A C9A C8A 157.8(9) .
C13A C8A C9A O1A -174.6(11) .
C7A C8A C9A O1A 12.9(18) .
C13A C8A C9A C10A 6.4(17) .
C7A C8A C9A C10A -166.0(12) .
O1A C9A C10A C11A 175.1(12) .
C8A C9A C10A C11A -6.0(19) .
O1A C9A C10A C18A -1.4(19) .
C8A C9A C10A C18A 177.5(11) .
C9A C10A C11A C12A 2(2) .
C18A C10A C11A C12A 178.5(13) .
C10A C11A C12A C13A 2(2) .
C10A C11A C12A C14A 178.4(15) .
C11A C12A C13A C8A -2(2) .
C14A C12A C13A C8A -177.8(15) .
C7A C8A C13A C12A 170.0(14) .
C9A C8A C13A C12A -3(2) .
C13A C12A C14A C15A -13(3) .
C11A C12A C14A C15A 170.6(17) .
C13A C12A C14A C17A 109(2) .
C11A C12A C14A C17A -67(2) .
C13A C12A C14A C16A -128.8(18) .
C11A C12A C14A C16A 55(2) .
C19A N3A C18A C10A -80.0(17) .
C21A N3A C18A C10A 84.3(17) .
C9A C10A C18A N3A 76.1(15) .
C11A C10A C18A N3A -100.6(13) .
C21A N3A C19A N4A 4.3(19) .
C18A N3A C19A N4A 170.6(13) .
C21A N3A C19A Pd1A -171.4(11) .
C18A N3A C19A Pd1A -5(2) .
C20A N4A C19A N3A -3.0(18) .
C26A N4A C19A N3A -174.0(14) .
C20A N4A C19A Pd1A 172.2(11) .
C26A N4A C19A Pd1A 1(2) .
C39A Pd1A C19A N3A -122.8(13) .
O1A Pd1A C19A N3A 49.3(13) .
O2A Pd1A C19A N3A 80(3) .
Ni1A Pd1A C19A N3A 58.9(14) .
C39A Pd1A C19A N4A 62.4(15) .
O1A Pd1A C19A N4A -125.4(14) .
O2A Pd1A C19A N4A -94(3) .
Ni1A Pd1A C19A N4A -115.9(13) .
C19A N4A C20A C25A 179.6(18) .
C26A N4A C20A C25A -9(3) .
C19A N4A C20A C21A 0.6(18) .
C26A N4A C20A C21A 171.8(15) .
C19A N3A C21A C22A 179(2) .
C18A N3A C21A C22A 12(3) .
C19A N3A C21A C20A -3.8(18) .
C18A N3A C21A C20A -169.9(13) .
C25A C20A C21A C22A 1(3) .
N4A C20A C21A C22A 179.9(16) .
C25A C20A C21A N3A -177.2(16) .
N4A C20A C21A N3A 1.9(17) .
N3A C21A C22A C23A 173.4(18) .
C20A C21A C22A C23A -4(3) .
C21A C22A C23A C24A 8(3) .
C22A C23A C24A C25A -8(3) .
N4A C20A C25A C24A -179.8(16) .
C21A C20A C25A C24A -1(3) .
C23A C24A C25A C20A 4(3) .
C6A N2A C27A C28A 174.8(13) .
Ni1A N2A C27A C28A -15(2) .
N2A C27A C28A C29A 4(2) .
N2A C27A C28A C33A -166.4(14) .
C33A C28A C29A O2A -170.7(12) .
C27A C28A C29A O2A 19(2) .
C33A C28A C29A C30A 10.8(19) .
C27A C28A C29A C30A -159.3(12) .
Ni1A O2A C29A C28A -29.1(16) .
Pd1A O2A C29A C28A 164.2(10) .
Ni1A O2A C29A C30A 149.5(9) .
Pd1A O2A C29A C30A -17.2(17) .
C28A C29A C30A C31A -7.3(18) .
O2A C29A C30A C31A 174.1(11) .
C28A C29A C30A C38A 167.3(12) .
O2A C29A C30A C38A -11.3(18) .
C29A C30A C31A C32A -5(2) .
C38A C30A C31A C32A -179.5(12) .
C30A C31A C32A C33A 12(2) .
C30A C31A C32A C34A -175.6(14) .
C31A C32A C33A C28A -9(2) .
C34A C32A C33A C28A 179.4(14) .
C29A C28A C33A C32A -3(2) .
C27A C28A C33A C32A 168.2(13) .
C33A C32A C34A C36A -131.7(17) .
C31A C32A C34A C36A 57(2) .
C33A C32A C34A C35A 0(2) .
C31A C32A C34A C35A -171.7(15) .
C33A C32A C34A C37A 113.1(17) .
C31A C32A C34A C37A -58.4(19) .
C39A N5A C38A C30A -86.2(14) .
C41A N5A C38A C30A 87.8(14) .
C31A C30A C38A N5A -102.8(13) .
C29A C30A C38A N5A 82.7(15) .
C41A N5A C39A N6A 1.6(13) .
C38A N5A C39A N6A 176.3(10) .
C41A N5A C39A Pd1A -168.2(8) .
C38A N5A C39A Pd1A 6.6(16) .
C40A N6A C39A N5A -1.6(14) .
C46A N6A C39A N5A -176.6(12) .
C40A N6A C39A Pd1A 167.1(9) .
C46A N6A C39A Pd1A -8(2) .
C19A Pd1A C39A N5A -138.5(10) .
O1A Pd1A C39A N5A 90(3) .
O2A Pd1A C39A N5A 37.4(10) .
Ni1A Pd1A C39A N5A 39.7(13) .
C19A Pd1A C39A N6A 54.2(12) .
O1A Pd1A C39A N6A -77(3) .
O2A Pd1A C39A N6A -129.9(11) .
Ni1A Pd1A C39A N6A -127.6(10) .
C39A N6A C40A C41A 1.1(14) .
C46A N6A C40A C41A 176.6(12) .
C39A N6A C40A C42A -177.5(14) .
C46A N6A C40A C42A -2(2) .
C42A C40A C41A C45A 1(2) .
N6A C40A C41A C45A -177.7(12) .
C42A C40A C41A N5A 178.7(12) .
N6A C40A C41A N5A -0.2(13) .
C39A N5A C41A C45A 176.4(13) .
C38A N5A C41A C45A 2(2) .
C39A N5A C41A C40A -0.8(13) .
C38A N5A C41A C40A -175.5(11) .
C41A C40A C42A C43A 1(2) .
N6A C40A C42A C43A 180.0(14) .
C40A C42A C43A C44A -3(2) .
C42A C43A C44A C45A 3(2) .
C40A C41A C45A C44A -2(2) .
N5A C41A C45A C44A -178.6(13) .
C43A C44A C45A C41A 0(2) .
C39B Pd1B Ni1B N2B 7.1(7) .
C19B Pd1B Ni1B N2B -168.5(7) .
O2B Pd1B Ni1B N2B 27.7(6) .
O1B Pd1B Ni1B N2B -164.6(6) .
C39B Pd1B Ni1B N1B -179.6(7) .
C19B Pd1B Ni1B N1B 4.7(7) .
O2B Pd1B Ni1B N1B -159.1(6) .
O1B Pd1B Ni1B N1B 8.6(6) .
C39B Pd1B Ni1B O2B -20.5(6) .
C19B Pd1B Ni1B O2B 163.8(6) .
O1B Pd1B Ni1B O2B 167.7(5) .
C39B Pd1B Ni1B O1B 171.7(6) .
C19B Pd1B Ni1B O1B -3.9(6) .
O2B Pd1B Ni1B O1B -167.7(5) .
N2B Ni1B O1B C9B -80(2) .
N1B Ni1B O1B C9B 16.2(10) .
O2B Ni1B O1B C9B -177.8(9) .
Pd1B Ni1B O1B C9B -169.5(11) .
N2B Ni1B O1B Pd1B 89(2) .
N1B Ni1B O1B Pd1B -174.3(4) .
O2B Ni1B O1B Pd1B -8.3(4) .
C39B Pd1B O1B C9B 134(2) .
C19B Pd1B O1B C9B -14.9(11) .
O2B Pd1B O1B C9B 175.4(11) .
Ni1B Pd1B O1B C9B 167.8(12) .
C39B Pd1B O1B Ni1B -33(2) .
C19B Pd1B O1B Ni1B 177.4(4) .
O2B Pd1B O1B Ni1B 7.6(3) .
N2B Ni1B N1B C7B 176.4(11) .
O2B Ni1B N1B C7B -85.8(19) .
O1B Ni1B N1B C7B 7.1(11) .
Pd1B Ni1B N1B C7B 1.2(14) .
N2B Ni1B N1B C1B -11.7(8) .
O2B Ni1B N1B C1B 86.1(19) .
O1B Ni1B N1B C1B 179.0(8) .
Pd1B Ni1B N1B C1B 173.1(6) .
C7B N1B C1B C6B -150.3(12) .
Ni1B N1B C1B C6B 37.7(12) .
C7B N1B C1B C2B -28.5(17) .
Ni1B N1B C1B C2B 159.5(9) .
N2B Ni1B O2B C29B 16.2(9) .
N1B Ni1B O2B C29B -80.4(19) .
O1B Ni1B O2B C29B -174.6(9) .
Pd1B Ni1B O2B C29B 177.0(11) .
N2B Ni1B O2B Pd1B -160.8(4) .
N1B Ni1B O2B Pd1B 102.6(17) .
O1B Ni1B O2B Pd1B 8.5(4) .
C39B Pd1B O2B C29B -11.7(10) .
C19B Pd1B O2B C29B 115(2) .
O1B Pd1B O2B C29B 175.6(10) .
Ni1B Pd1B O2B C29B -176.6(12) .
C39B Pd1B O2B Ni1B 164.9(4) .
C19B Pd1B O2B Ni1B -69(2) .
O1B Pd1B O2B Ni1B -7.8(3) .
N1B Ni1B N2B C27B 166.2(11) .
O2B Ni1B N2B C27B 0.1(11) .
O1B Ni1B N2B C27B -96(2) .
Pd1B Ni1B N2B C27B -18.3(13) .
N1B Ni1B N2B C6B -18.0(9) .
O2B Ni1B N2B C6B 175.9(8) .
O1B Ni1B N2B C6B 79(2) .
Pd1B Ni1B N2B C6B 157.5(7) .
C6B C1B C2B C3B -58.1(15) .
N1B C1B C2B C3B -175.9(11) .
C1B C2B C3B C4B 56.0(16) .
C2B C3B C4B C5B -55.3(16) .
C3B C4B C5B C6B 52.8(15) .
C27B N2B C6B C1B -141.3(12) .
Ni1B N2B C6B C1B 42.8(12) .
C27B N2B C6B C5B -16.4(18) .
Ni1B N2B C6B C5B 167.6(9) .
N1B C1B C6B N2B -49.5(13) .
C2B C1B C6B N2B -173.1(10) .
N1B C1B C6B C5B -177.2(10) .
C2B C1B C6B C5B 59.2(15) .
C4B C5B C6B N2B -175.2(11) .
C4B C5B C6B C1B -54.8(14) .
C1B N1B C7B C8B 172.2(12) .
Ni1B N1B C7B C8B -16.9(19) .
N1B C7B C8B C13B -170.0(13) .
N1B C7B C8B C9B 4(2) .
Ni1B O1B C9B C10B 153.1(9) .
Pd1B O1B C9B C10B -12.0(18) .
Ni1B O1B C9B C8B -30.5(15) .
Pd1B O1B C9B C8B 164.3(8) .
C13B C8B C9B O1B -165.1(11) .
C7B C8B C9B O1B 21.1(19) .
C13B C8B C9B C10B 11.5(18) .
C7B C8B C9B C10B -162.3(12) .
O1B C9B C10B C11B 169.0(11) .
C8B C9B C10B C11B -7.5(17) .
O1B C9B C10B C18B -17.8(18) .
C8B C9B C10B C18B 165.7(11) .
C9B C10B C11B C12B -2.0(18) .
C18B C10B C11B C12B -175.1(11) .
C10B C11B C12B C13B 7.5(18) .
C10B C11B C12B C14B -176.0(11) .
C11B C12B C13B C8B -3.2(19) .
C14B C12B C13B C8B -179.6(11) .
C7B C8B C13B C12B 167.7(12) .
C9B C8B C13B C12B -6.3(19) .
C13B C12B C14B C16B 128.9(15) .
C11B C12B C14B C16B -47.4(18) .
C13B C12B C14B C17B 0.9(18) .
C11B C12B C14B C17B -175.4(13) .
C13B C12B C14B C15B -118.1(14) .
C11B C12B C14B C15B 65.5(16) .
C11B C10B C18B N3B -98.8(13) .
C9B C10B C18B N3B 88.1(14) .
C19B N3B C18B C10B -86.8(15) .
C20B N3B C18B C10B 83.0(15) .
C20B N3B C19B N4B 2.2(15) .
C18B N3B C19B N4B 173.1(11) .
C20B N3B C19B Pd1B -166.4(9) .
C18B N3B C19B Pd1B 4.4(16) .
C21B N4B C19B N3B -0.9(15) .
C26B N4B C19B N3B -174.5(12) .
C21B N4B C19B Pd1B 166.6(9) .
C26B N4B C19B Pd1B -7(2) .
C39B Pd1B C19B N3B -137.4(10) .
O2B Pd1B C19B N3B 96(2) .
O1B Pd1B C19B N3B 36.9(10) .
Ni1B Pd1B C19B N3B 39.3(13) .
C39B Pd1B C19B N4B 56.4(11) .
O2B Pd1B C19B N4B -70(2) .
O1B Pd1B C19B N4B -129.2(11) .
Ni1B Pd1B C19B N4B -126.8(9) .
C19B N3B C20B C21B -2.6(15) .
C18B N3B C20B C21B -173.5(11) .
C19B N3B C20B C25B 178.3(16) .
C18B N3B C20B C25B 7(2) .
C25B C20B C21B N4B -178.8(13) .
N3B C20B C21B N4B 2.0(14) .
C25B C20B C21B C22B 0(2) .
N3B C20B C21B C22B -179.7(13) .
C19B N4B C21B C20B -0.8(15) .
C26B N4B C21B C20B 173.4(12) .
C19B N4B C21B C22B -179(100) .
C26B N4B C21B C22B -5(2) .
C20B C21B C22B C23B 0(2) .
N4B C21B C22B C23B 177.4(15) .
C21B C22B C23B C24B 0(3) .
C22B C23B C24B C25B 2(3) .
C23B C24B C25B C20B -2(2) .
C21B C20B C25B C24B 2(2) .
N3B C20B C25B C24B -179(100) .
C6B N2B C27B C28B 173.7(12) .
Ni1B N2B C27B C28B -11.0(18) .
N2B C27B C28B C29B 7.7(19) .
N2B C27B C28B C33B -169.4(12) .
Ni1B O2B C29B C30B 157.4(9) .
Pd1B O2B C29B C30B -26.7(17) .
Ni1B O2B C29B C28B -22.3(15) .
Pd1B O2B C29B C28B 153.5(9) .
C33B C28B C29B O2B -173.3(11) .
C27B C28B C29B O2B 9.9(18) .
C33B C28B C29B C30B 7.0(17) .
C27B C28B C29B C30B -169.9(11) .
O2B C29B C30B C31B 175.0(12) .
C28B C29B C30B C31B -5.2(18) .
O2B C29B C30B C38B -6.6(17) .
C28B C29B C30B C38B 173.1(10) .
C29B C30B C31B C32B 1(2) .
C38B C30B C31B C32B -177.8(11) .
C30B C31B C32B C33B 2.6(19) .
C30B C31B C32B C34B -176.7(12) .
C31B C32B C33B C28B -0.9(19) .
C34B C32B C33B C28B 178.4(11) .
C29B C28B C33B C32B -4.1(19) .
C27B C28B C33B C32B 172.9(11) .
C33B C32B C34B C35B -55.2(15) .
C31B C32B C34B C35B 124.1(13) .
C33B C32B C34B C37B -176.5(12) .
C31B C32B C34B C37B 2.8(18) .
C33B C32B C34B C36B 63.1(16) .
C31B C32B C34B C36B -117.6(14) .
C39B N5B C38B C30B -79.1(13) .
C41B N5B C38B C30B 83.0(13) .
C31B C30B C38B N5B -100.1(13) .
C29B C30B C38B N5B 81.4(13) .
C40B N6B C39B N5B -0.9(15) .
C46B N6B C39B N5B -178.3(12) .
C40B N6B C39B Pd1B 170.6(11) .
C46B N6B C39B Pd1B -7(2) .
C41B N5B C39B N6B 1.0(14) .
C38B N5B C39B N6B 165.0(10) .
C41B N5B C39B Pd1B -171.6(8) .
C38B N5B C39B Pd1B -7.5(15) .
C19B Pd1B C39B N6B 67.2(12) .
O2B Pd1B C39B N6B -122.1(11) .
O1B Pd1B C39B N6B -83(2) .
Ni1B Pd1B C39B N6B -109.9(11) .
C19B Pd1B C39B N5B -122.1(9) .
O2B Pd1B C39B N5B 48.6(9) .
O1B Pd1B C39B N5B 88(2) .
Ni1B Pd1B C39B N5B 60.9(11) .
C39B N6B C40B C45B -176.4(19) .
C46B N6B C40B C45B 1(3) .
C39B N6B C40B C41B 0.5(17) .
C46B N6B C40B C41B 177.7(14) .
C45B C40B C41B C42B -2(3) .
N6B C40B C41B C42B -178.6(14) .
C45B C40B C41B N5B 177.2(17) .
N6B C40B C41B N5B 0.1(17) .
C39B N5B C41B C40B -0.7(15) .
C38B N5B C41B C40B -165.3(12) .
C39B N5B C41B C42B 177.9(15) .
C38B N5B C41B C42B 13(2) .
C40B C41B C42B C43B -1(2) .
N5B C41B C42B C43B -179.3(14) .
C41B C42B C43B C44B 2(3) .
C42B C43B C44B C45B 0(3) .
C41B C40B C45B C44B 3(3) .
N6B C40B C45B C44B 179.4(18) .
C43B C44B C45B C40B -2(3) .
Cl4S C2S Cl3S C2S -0.004(18) 2_565
Cl3S C2S Cl4S C2S 0.004(17) 2_565
F1E P1E F6E F6E 128(13) 2_575
F3E P1E F6E F6E -19(5) 2_575
F4E P1E F6E F6E 72(5) 2_575
F2E P1E F6E F6E 164(5) 2_575
F5E P1E F6E F6E -113(5) 2_575
